data_1570861
loop_
_publ_author_name
'Eren, Noga'
'Fadaei-Tirani, Farzaneh'
'Scopelliti, Rosario'
'Severin, Kay'

_publ_section_title
;
 Molecular imine cages with &#x3c0;-basic Au<sub>3</sub>(pyrazolate)
 faces.
;
_journal_issue 10
_journal_name_full 'Chemical science'
_journal_page_first 3539
_journal_page_last 3544
_journal_paper_doi 10.1039/d3sc06280e
_journal_volume 15
_journal_year 2024
_chemical_formula_moiety 'C105 H132 Au6 N18, 4[CH2Cl2]'
_chemical_formula_sum 'C109 H140 Au6 Cl8 N18'
_chemical_formula_weight 3167.78
_space_group_crystal_system triclinic
_space_group_IT_number 2
_space_group_name_Hall '-P 1'
_space_group_name_H-M_alt 'P -1'
_atom_sites_solution_hydrogens geom
_atom_sites_solution_primary dual
_atom_sites_solution_secondary difmap
_audit_creation_date 2024-01-09
_audit_creation_method
;
Olex2 1.5
(compiled 2023.08.24 svn.re1ec1418 for OlexSys, GUI svn.r6817)
;
_audit_update_record
;
2024-01-14 deposited with the CCDC.	2024-01-25 downloaded from the CCDC.
;
_cell_angle_alpha 94.8137(12)
_cell_angle_beta 107.0463(15)
_cell_angle_gamma 107.4465(15)
_cell_formula_units_Z 2
_cell_length_a 15.6340(3)
_cell_length_b 17.1978(2)
_cell_length_c 25.4548(4)
_cell_measurement_reflns_used 32375
_cell_measurement_temperature 140.00(10)
_cell_measurement_theta_max 71.7530
_cell_measurement_theta_min 1.8320
_cell_volume 6130.61(19)
_computing_cell_refinement 'CrysAlisPro 1.171.43.100a (Rigaku OD, 2023)'
_computing_data_collection 'CrysAlisPro system (CCD 43.104a 64-bit (release 22-12-2023))'
_computing_data_reduction 'CrysAlisPro 1.171.43.100a (Rigaku OD, 2023)'
_computing_molecular_graphics 'Olex2 1.5 (Dolomanov et al., 2009)'
_computing_publication_material 'Olex2 1.5 (Dolomanov et al., 2009)'
_computing_structure_refinement 'ShelXL 2019/3 (Sheldrick, 2015)'
_computing_structure_solution 'ShelXT 2018/2 (Sheldrick, 2015)'
_diffrn_ambient_environment N~2~
_diffrn_ambient_temperature 140.00(10)
_diffrn_detector 'Hybrid Pixel Array Detector'
_diffrn_detector_area_resol_mean 10.0000
_diffrn_detector_type 'HyPix-Arc 150'
_diffrn_measured_fraction_theta_full 0.996
_diffrn_measured_fraction_theta_max 0.996
_diffrn_measurement_details
;
List of Runs (angles in degrees, time in seconds):

  # Type    Start    End  Width  t~exp~   \w     \q     \k     \f   Frames
#--------------------------------------------------------------------------
  1  \w   -114.00 -59.00   0.50    0.50    --  -74.75 144.00-159.67  110
  2  \w    -74.00 -40.00   0.50    0.50    --  -74.75 143.00 -20.04   68
  3  \w   -111.00 -36.00   0.50    0.50    --  -74.75 144.00  94.23  150
  4  \w   -113.00 -85.00   0.50    0.50    --  -74.75 143.00 151.47   56
  5  \w    -60.00 -34.00   0.50    0.50    --  -74.75 143.00 151.47   52
  6  \w    -74.00 -28.00   0.50    0.50    --  -69.26 125.00 150.00   92
  7  \w    -96.00 -29.00   0.50    0.50    --  -69.26 125.00  60.00  134
  8  \w    -79.00 -37.00   0.50    0.50    --  -74.75 143.00  16.07   84
  9  \w   -111.00 -85.00   0.50    0.50    --  -74.75 143.00  16.07   52
 10  \w   -112.00 -40.00   0.50    0.50    --  -74.75 142.00 -64.14  144
 11  \w    -96.00 -44.00   0.50    0.50    --  -69.26 125.00 -90.00  104
 12  \w    -72.00 -38.00   0.50    0.50    --  -69.26   0.00 150.00   68
 13  \w    -56.00 -29.00   0.50    0.50    --  -66.85   0.00  60.00   54
 14  \w   -112.00 -78.00   0.50    0.50    --  -66.85 -15.00-120.00   68
 15  \w    -65.00 -34.00   0.50    0.50    --  -69.26   0.00-150.00   62
 16  \w     37.00  96.00   0.50    0.50    --   66.10  15.00-120.00  118
 17  \w     42.00 115.00   0.50    0.50    --   69.46  15.00 -30.00  146
 18  \w     86.00 114.00   0.50    0.50    --   69.46  15.00  30.00   56
 19  \w     80.00 111.00   0.50    0.50    --   69.46  15.00  60.00   62
 20  \w     80.00 111.00   0.50    0.50    --   69.46  15.00 120.00   62
 21  \w     45.00  74.00   0.50    0.50    --   69.46  15.00 120.00   58
 22  \w     39.00  64.00   0.50    0.50    --   69.46  15.00  60.00   50
 23  \w     46.00  75.00   0.50    0.50    --   69.46  15.00  30.00   58
 24  \w     49.00 122.00   0.50    0.50    --   78.01  15.00  30.00  146
 25  \w     42.00 106.00   0.50    0.50    --   78.01   0.00 120.00  128
 26  \w     47.00 108.00   0.50    0.50    --   78.01  15.00 -30.00  122
 27  \w     54.00  79.00   0.50    0.50    --   78.01  15.00 -90.00   50
 28  \w     54.00 110.00   0.50    0.50    --   78.01  15.00-180.00  112
 29  \w     30.00  67.00   0.50    0.50    --   66.10 -95.00-120.00   74
 30  \w     61.00  96.00   0.50    0.50    --   69.46-125.00 -30.00   70
 31  \w     41.00  95.00   0.50    0.50    --   69.46-125.00  30.00  108
 32  \w     55.00 105.00   0.50    0.50    --   78.01-125.00 150.00  100
 33  \w     48.00  73.00   0.50    0.50    --   78.01-125.00  60.00   50
 34  \w     43.00  68.00   0.50    0.50    --   78.01-125.00   0.00   50
 35  \w     79.00 104.00   0.50    0.50    --   78.01-125.00   0.00   50
 36  \w     45.00 104.00   0.50    0.50    --   78.01-125.00 -30.00  118
 37  \w     44.00 105.00   0.50    0.50    --   78.01-125.00 -90.00  122
 38  \w     80.00 105.00   0.50    0.50    --   78.01-125.00-150.00   50
 39  \w     78.00 105.00   0.50    0.50    --   78.01-125.00-120.00   54
 40  \w     80.00 105.00   0.50    0.50    --   78.01-125.00  30.00   50
 41  \w     80.00 105.00   0.50    0.50    --   78.01-125.00  60.00   50
 42  \w     77.00 105.00   0.50    0.50    --   78.01-125.00  90.00   56
 43  \w     38.00  67.00   0.50    0.50    --   78.01-125.00  90.00   58
 44  \w     33.00  59.00   0.50    0.50    --   69.46 -95.00 150.00   52
 45  \w     46.00  73.00   0.50    0.50    --   66.10 -95.00  60.00   54
 46  \w     28.00  62.00   0.50    0.50    --   66.10 -95.00  30.00   68
 47  \w     32.00  57.00   0.50    0.50    --   69.46 -95.00 -30.00   50
 48  \w     38.00  63.00   0.50    0.50    --   69.46 -95.00 -90.00   50
 49  \w     38.00  64.00   0.50    0.50    --   66.10 -95.00-180.00   52
 50  \w     33.00  78.00   0.50    0.50    --   69.46 -95.00-150.00   90
 51  \w     34.00  72.00   0.50    0.50    --   66.10 -95.00  90.00   76
 52  \w     28.00  72.00   0.50    0.50    --   66.10 -95.00 150.00   88
;
_diffrn_measurement_device 'four-circle diffractometer'
_diffrn_measurement_device_type 'XtaLAB Synergy R, DW system, HyPix-Arc 150'
_diffrn_measurement_method '\w scans'
_diffrn_orient_matrix_type 'CrysAlisPro convention (1999,Acta A55,543-557)'
_diffrn_orient_matrix_UB_11 -0.0322533000
_diffrn_orient_matrix_UB_12 0.0645627000
_diffrn_orient_matrix_UB_13 -0.0313735000
_diffrn_orient_matrix_UB_21 0.1043257000
_diffrn_orient_matrix_UB_22 0.0495537000
_diffrn_orient_matrix_UB_23 0.0078484000
_diffrn_orient_matrix_UB_31 -0.0095973000
_diffrn_orient_matrix_UB_32 -0.0501735000
_diffrn_orient_matrix_UB_33 -0.0557558000
_diffrn_radiation_monochromator mirror
_diffrn_radiation_probe x-ray
_diffrn_radiation_type 'Cu K\a'
_diffrn_radiation_wavelength 1.54184
_diffrn_reflns_av_R_equivalents 0.0674
_diffrn_reflns_av_unetI/netI 0.0536
_diffrn_reflns_Laue_measured_fraction_full 0.996
_diffrn_reflns_Laue_measured_fraction_max 0.996
_diffrn_reflns_limit_h_max 18
_diffrn_reflns_limit_h_min -18
_diffrn_reflns_limit_k_max 20
_diffrn_reflns_limit_k_min -20
_diffrn_reflns_limit_l_max 26
_diffrn_reflns_limit_l_min -30
_diffrn_reflns_number 105980
_diffrn_reflns_point_group_measured_fraction_full 0.996
_diffrn_reflns_point_group_measured_fraction_max 0.996
_diffrn_reflns_theta_full 66.601
_diffrn_reflns_theta_max 66.601
_diffrn_reflns_theta_min 1.848
_diffrn_source 'Rotating-anode X-ray tube'
_diffrn_source_type 'Rigaku (Cu) X-ray Source'
_exptl_absorpt_coefficient_mu 15.148
_exptl_absorpt_correction_T_max 0.787
_exptl_absorpt_correction_T_min 0.385
_exptl_absorpt_correction_type gaussian
_exptl_absorpt_process_details
;
CrysAlisPro 1.171.43.100a (Rigaku Oxford Diffraction, 2023)
Numerical absorption correction based on Gaussian integration over
a multifaceted crystal model.
Empirical absorption correction using spherical harmonics
as implemented in SCALE3 ABSPACK scaling algorithm
;
_exptl_crystal_colour colourless
_exptl_crystal_colour_primary colourless
_exptl_crystal_density_diffrn 1.716
_exptl_crystal_description prism
_exptl_crystal_F_000 3060
_exptl_crystal_size_max 0.1
_exptl_crystal_size_mid 0.05
_exptl_crystal_size_min 0.03
_refine_diff_density_max 1.430
_refine_diff_density_min -1.494
_refine_diff_density_rms 0.138
_refine_ls_extinction_method none
_refine_ls_goodness_of_fit_ref 1.047
_refine_ls_hydrogen_treatment constr
_refine_ls_matrix_type full
_refine_ls_number_parameters 1293
_refine_ls_number_reflns 21590
_refine_ls_number_restraints 2281
_refine_ls_restrained_S_all 1.039
_refine_ls_R_factor_all 0.0620
_refine_ls_R_factor_gt 0.0446
_refine_ls_shift/su_max 0.001
_refine_ls_shift/su_mean 0.000
_refine_ls_structure_factor_coef Fsqd
_refine_ls_weighting_details 'w=1/[\s^2^(Fo^2^)+(0.0639P)^2^] where P=(Fo^2^+2Fc^2^)/3'
_refine_ls_weighting_scheme calc
_refine_ls_wR_factor_gt 0.1119
_refine_ls_wR_factor_ref 0.1184
_reflns_Friedel_coverage 0.000
_reflns_number_gt 16251
_reflns_number_total 21590
_reflns_threshold_expression 'I > 2\s(I)'
_cod_data_source_file d3sc06280e2.cif
_cod_data_source_block ne02_16_cu
_cod_depositor_comments
;
The following automatic conversions were performed:

data item '_exptl_absorpt_correction_type' value 'Gaussian' was
changed to 'gaussian' in accordance with the
/home/data/users/saulius/crontab/automatic-downloads/rss-feeds/RSC/lib/dictionaries/cif_core.dic
dictionary named 'cif_core.dic' version 2.4.2 last updated on
2011-04-26.

Automatic conversion script
Id: cif_fix_values 8170 2020-07-09 18:12:32Z antanas 

 Adding full bibliography for 1570859--1570865.cif.
;
_cod_original_cell_volume 6130.60(18)
_cod_database_code 1570861
_shelx_shelxl_version_number 2019/3
_audit_contact_author 'Farzaneh Fadaei Tirani'
_chemical_oxdiff_formula 'C109 H140 Au6 Cl8 N18'
_shelx_space_group_comment
;
The symmetry employed for this shelxl refinement is uniquely defined
by the following loop, which should always be used as a source of
symmetry information in preference to the above space-group names.
They are only intended as comments.
;
_shelx_estimated_absorpt_t_max 0.659
_shelx_estimated_absorpt_t_min 0.313
_olex2_refinement_description
;
1. Fixed Uiso
 At 1.2 times of:
  All C(H) groups, All C(H,H) groups
 At 1.5 times of:
  All C(H,H,H) groups
2. Uiso/Uaniso restraints and constraints
All non-hydrogen atoms have similar U: within 2A with sigma of 0.005 and sigma
for terminal atoms of 0.01 within 2A
3. Rigid body (RIGU) restrains
 All non-hydrogen atoms
 with sigma for 1-2 distances of 0.004 and sigma for 1-3 distances of 0.004
4. Others
 Fixed Sof: Au1A(0.87) Au1B(0.08) Au1C(0.05) Au2A(0.87) Au2B(0.08) Au2C(0.05)
 Au3A(0.87) Au3B(0.08) Au3C(0.05) Au4A(0.87) Au4B(0.08) Au4C(0.05) Au5A(0.87)
 Au5B(0.08) Au5C(0.05) Au6A(0.87) Au6B(0.08) Au6C(0.05)
5.a Ternary CH refined with riding coordinates:
 C4(H4), C7(H7), C30(H30), C33(H33), C39(H39), C42(H42), C65(H65), C68(H68),
 C74(H74), C77(H77), C100(H100), C103(H103)
5.b Secondary CH2 refined with riding coordinates:
 C17(H17A,H17B), C18(H18A,H18B), C19(H19A,H19B), C52(H52A,H52B), C53(H53A,
 H53B), C54(H54A,H54B), C87(H87A,H87B), C88(H88A,H88B), C89(H89A,H89B)
5.c Me refined with riding coordinates:
 C43(H43A,H43B,H43C)
5.d Aromatic/amide H refined with riding coordinates:
 C11(H11), C13(H13), C14(H14), C15(H15), C16(H16), C20(H20), C22(H22),
 C24(H24), C25(H25), C26(H26), C46(H46), C48(H48), C49(H49), C50(H50), C51(H51),
  C55(H55), C57(H57), C58(H58), C59(H59), C61(H61), C81(H81), C83(H83),
 C84(H84), C85(H85), C86(H86), C90(H90), C92(H92), C94(H94), C95(H95), C96(H96)
5.e Idealised Me refined as rotating group:
 C5(H5A,H5B,H5C), C6(H6A,H6B,H6C), C8(H8A,H8B,H8C), C9(H9A,H9B,H9C), C31(H31A,
 H31B,H31C), C32(H32A,H32B,H32C), C34(H34A,H34B,H34C), C35(H35A,H35B,H35C),
 C40(H40A,H40B,H40C), C41(H41A,H41B,H41C), C44(H44A,H44B,H44C), C66(H66A,H66B,
 H66C), C67(H67A,H67B,H67C), C69(H69A,H69B,H69C), C70(H70A,H70B,H70C), C75(H75A,
 H75B,H75C), C76(H76A,H76B,H76C), C78(H78A,H78B,H78C), C79(H79A,H79B,H79C),
 C101(H10A,H10B,H10C), C102(H10D,H10E,H10F), C104(H10G,H10H,H10I), C105(H10J,
 H10K,H10L)
;
_smtbx_masks_void_probe_radius 1.2
_smtbx_masks_void_truncation_radius 1.2
_olex2_submission_special_instructions 'No special instructions were received'
_oxdiff_exptl_absorpt_empirical_details
;
Empirical correction (ABSPACK) includes:
- Absorption correction using spherical harmonics
- Frame scaling
- Detector area scaling
- B-factor correction
;
_oxdiff_exptl_absorpt_empirical_full_max 3.685
_oxdiff_exptl_absorpt_empirical_full_min 0.455

loop_
_space_group_symop_operation_xyz
'x, y, z'
'-x, -y, -z'

loop_
_atom_site_label
_atom_site_type_symbol
_atom_site_fract_x
_atom_site_fract_y
_atom_site_fract_z
_atom_site_U_iso_or_equiv
_atom_site_adp_type
_atom_site_occupancy
_atom_site_site_symmetry_order
_atom_site_calc_flag
_atom_site_refinement_flags_posn
_atom_site_refinement_flags_adp
_atom_site_refinement_flags_occupancy
_atom_site_disorder_assembly
_atom_site_disorder_group
Au1A Au 0.55024(4) 0.83868(3) 0.73358(2) 0.03546(17) Uani 0.87 1 d . U P A 1
Au1B Au 0.5206(6) 0.8223(5) 0.7425(4) 0.0534(18) Uani 0.08 1 d . U P A 2
Au1C Au 0.5906(7) 0.8480(6) 0.7255(4) 0.0405(19) Uani 0.05 1 d . U P A 3
Au2A Au 0.57995(4) 0.66453(4) 0.77237(2) 0.03853(17) Uani 0.87 1 d . U P A 1
Au2B Au 0.5404(6) 0.6473(5) 0.7806(3) 0.0623(18) Uani 0.08 1 d . U P A 2
Au2C Au 0.6156(8) 0.6709(8) 0.7647(5) 0.051(2) Uani 0.05 1 d . U P A 3
Au3A Au 0.45462(4) 0.66274(4) 0.63999(2) 0.0378(2) Uani 0.87 1 d . U P A 1
Au3B Au 0.4192(6) 0.6486(5) 0.6509(3) 0.0549(18) Uani 0.08 1 d . U P A 2
Au3C Au 0.4864(9) 0.6695(9) 0.6315(6) 0.044(2) Uani 0.05 1 d . U P A 3
Au4A Au 0.03356(4) 0.65322(3) 0.86506(2) 0.03738(13) Uani 0.87 1 d . U P B 1
Au4B Au -0.0139(5) 0.6386(4) 0.8669(3) 0.0558(15) Uani 0.08 1 d . U P B 2
Au4C Au 0.0575(8) 0.6581(6) 0.8449(4) 0.0565(18) Uani 0.05 1 d . U P B 3
Au5A Au 0.07743(4) 0.47566(3) 0.88255(2) 0.03880(14) Uani 0.87 1 d . U P B 1
Au5B Au 0.0304(5) 0.4637(4) 0.8879(2) 0.0492(14) Uani 0.08 1 d . U P B 2
Au5C Au 0.1071(8) 0.4834(6) 0.8646(4) 0.0552(18) Uani 0.05 1 d . U P B 3
Au6A Au -0.04580(8) 0.49422(5) 0.75724(2) 0.04584(17) Uani 0.87 1 d . U P B 1
Au6B Au -0.1028(4) 0.4765(3) 0.7599(2) 0.0487(12) Uani 0.08 1 d . U P B 2
Au6C Au -0.0467(16) 0.4894(11) 0.7412(5) 0.056(2) Uani 0.05 1 d . U P B 3
N1 N 0.6288(5) 0.8412(3) 0.8119(2) 0.0482(12) Uani 1 1 d . U . . .
N2 N 0.6326(5) 0.7690(4) 0.8286(2) 0.0492(13) Uani 1 1 d . U . . .
N3 N 0.5283(5) 0.5602(4) 0.7153(2) 0.0546(13) Uani 1 1 d . U . . .
N4 N 0.4779(5) 0.5597(4) 0.6612(2) 0.0534(13) Uani 1 1 d . U . . .
N5 N 0.4336(5) 0.7660(3) 0.6175(2) 0.0462(12) Uani 1 1 d . U . . .
N6 N 0.4714(4) 0.8368(3) 0.6568(2) 0.0412(11) Uani 1 1 d . U . . .
N7 N 0.1076(5) 0.6422(3) 0.9401(2) 0.0475(12) Uani 1 1 d . U . . .
N8 N 0.1218(5) 0.5683(4) 0.9479(2) 0.0502(13) Uani 1 1 d . U . . .
N9 N 0.0310(5) 0.3812(4) 0.8180(2) 0.0552(14) Uani 1 1 d . U . . .
N10 N -0.0150(5) 0.3906(4) 0.7661(2) 0.0523(13) Uani 1 1 d . U . . .
N11 N -0.0825(5) 0.5953(4) 0.7466(2) 0.0569(15) Uani 1 1 d . U . . .
N12 N -0.0461(5) 0.6615(4) 0.7901(2) 0.0526(12) Uani 1 1 d . U . . .
N13 N 0.7212(7) 0.9298(5) 1.1450(3) 0.090(2) Uani 1 1 d . U . . .
N14 N 0.5103(6) 0.7479(5) 1.1870(3) 0.0743(17) Uani 1 1 d . U . . .
N15 N 0.2660(6) 0.0595(4) 0.5968(3) 0.0634(16) Uani 1 1 d . U . . .
N16 N 0.0944(6) -0.0311(5) 0.6842(3) 0.0766(17) Uani 1 1 d . U . . .
N17 N 0.0603(5) 0.8161(4) 0.4329(3) 0.0569(14) Uani 1 1 d . U . . .
N18 N -0.1004(5) 0.8063(5) 0.5381(3) 0.0649(15) Uani 1 1 d . U . . .
C1 C 0.6724(6) 0.9033(5) 0.8569(3) 0.0514(14) Uani 1 1 d . U . . .
C2 C 0.7029(6) 0.8712(5) 0.9028(3) 0.0496(14) Uani 1 1 d . U . . .
C3 C 0.6775(6) 0.7862(5) 0.8844(3) 0.0503(14) Uani 1 1 d . U . . .
C4 C 0.6796(7) 0.9906(5) 0.8490(3) 0.0636(18) Uani 1 1 d . U . . .
H4 H 0.644374 0.987509 0.808758 0.076 Uiso 1 1 calc R U . . .
C5 C 0.7806(8) 1.0454(6) 0.8609(4) 0.085(3) Uani 1 1 d . U . . .
H5A H 0.818486 1.047013 0.899450 0.127 Uiso 1 1 calc R U . . .
H5B H 0.782216 1.101680 0.855887 0.127 Uiso 1 1 calc R U . . .
H5C H 0.807114 1.023415 0.835009 0.127 Uiso 1 1 calc R U . . .
C6 C 0.6318(8) 1.0278(6) 0.8832(4) 0.081(3) Uani 1 1 d . U . . .
H6A H 0.565913 0.991086 0.874270 0.122 Uiso 1 1 calc R U . . .
H6B H 0.632496 1.082270 0.874397 0.122 Uiso 1 1 calc R U . . .
H6C H 0.666236 1.033979 0.923170 0.122 Uiso 1 1 calc R U . . .
C7 C 0.6881(6) 0.7149(5) 0.9142(3) 0.0576(17) Uani 1 1 d . U . . .
H7 H 0.689524 0.670397 0.886810 0.069 Uiso 1 1 calc R U . . .
C8 C 0.7796(7) 0.7401(6) 0.9640(4) 0.083(3) Uani 1 1 d . U . . .
H8A H 0.834273 0.762496 0.951601 0.124 Uiso 1 1 calc R U . . .
H8B H 0.784391 0.691410 0.980530 0.124 Uiso 1 1 calc R U . . .
H8C H 0.779045 0.782474 0.992013 0.124 Uiso 1 1 calc R U . . .
C9 C 0.6022(7) 0.6794(5) 0.9319(4) 0.072(2) Uani 1 1 d . U . . .
H9A H 0.596374 0.723130 0.956482 0.108 Uiso 1 1 calc R U . . .
H9B H 0.609682 0.634382 0.951919 0.108 Uiso 1 1 calc R U . . .
H9C H 0.544748 0.657831 0.898667 0.108 Uiso 1 1 calc R U . . .
C10 C 0.7540(7) 0.9142(5) 0.9632(3) 0.0538(15) Uani 1 1 d . U . . .
C11 C 0.7036(7) 0.9058(5) 0.9990(3) 0.0591(16) Uani 1 1 d . U . . .
H11 H 0.636466 0.879706 0.984282 0.071 Uiso 1 1 calc R U . . .
C12 C 0.7466(7) 0.9337(6) 1.0561(3) 0.0681(17) Uani 1 1 d . U . . .
C13 C 0.8404(7) 0.9702(6) 1.0760(4) 0.074(2) Uani 1 1 d . U . . .
H13 H 0.870681 0.986900 1.115365 0.089 Uiso 1 1 calc R U . . .
C14 C 0.8964(8) 0.9851(6) 1.0420(4) 0.076(2) Uani 1 1 d . U . . .
H14 H 0.962849 1.014837 1.057141 0.091 Uiso 1 1 calc R U . . .
C15 C 0.8506(7) 0.9542(5) 0.9839(3) 0.0673(18) Uani 1 1 d . U . . .
H15 H 0.886599 0.961131 0.959308 0.081 Uiso 1 1 calc R U . . .
C16 C 0.6875(8) 0.9121(6) 1.0935(4) 0.0770(19) Uani 1 1 d . U . . .
H16 H 0.621058 0.883362 1.076632 0.092 Uiso 1 1 calc R U . . .
C17 C 0.6516(8) 0.8930(7) 1.1745(4) 0.092(2) Uani 1 1 d . U . . .
H17A H 0.585212 0.879581 1.149492 0.110 Uiso 1 1 calc R U . . .
H17B H 0.662630 0.932216 1.208547 0.110 Uiso 1 1 calc R U . . .
C18 C 0.6708(8) 0.8124(7) 1.1901(4) 0.088(2) Uani 1 1 d . U . . .
H18A H 0.655282 0.772282 1.155622 0.106 Uiso 1 1 calc R U . . .
H18B H 0.739001 0.826034 1.211900 0.106 Uiso 1 1 calc R U . . .
C19 C 0.6115(7) 0.7749(7) 1.2238(4) 0.083(2) Uani 1 1 d . U . . .
H19A H 0.627531 0.726816 1.236935 0.100 Uiso 1 1 calc R U . . .
H19B H 0.622838 0.816162 1.256916 0.100 Uiso 1 1 calc R U . . .
C20 C 0.4538(7) 0.7598(5) 1.2101(3) 0.0638(17) Uani 1 1 d . U . . .
H20 H 0.477207 0.785679 1.248438 0.077 Uiso 1 1 calc R U . . .
C21 C 0.3516(6) 0.7344(5) 1.1788(3) 0.0541(15) Uani 1 1 d . U . . .
C22 C 0.3153(6) 0.7072(4) 1.1205(3) 0.0514(15) Uani 1 1 d . U . . .
H22 H 0.357363 0.707463 1.100091 0.062 Uiso 1 1 calc R U . . .
C23 C 0.2192(6) 0.6802(5) 1.0933(3) 0.0504(14) Uani 1 1 d . U . . .
C24 C 0.1605(7) 0.6823(5) 1.1238(3) 0.0600(17) Uani 1 1 d . U . . .
H24 H 0.093712 0.663827 1.104947 0.072 Uiso 1 1 calc R U . . .
C25 C 0.1953(7) 0.7105(5) 1.1814(3) 0.0640(18) Uani 1 1 d . U . . .
H25 H 0.153898 0.712815 1.201893 0.077 Uiso 1 1 calc R U . . .
C26 C 0.2912(7) 0.7346(5) 1.2072(3) 0.0621(17) Uani 1 1 d . U . . .
H26 H 0.316416 0.752288 1.246648 0.074 Uiso 1 1 calc R U . . .
C27 C 0.1777(6) 0.6492(4) 1.0307(3) 0.0494(14) Uani 1 1 d . U . . .
C28 C 0.1445(6) 0.6930(4) 0.9911(3) 0.0488(14) Uani 1 1 d . U . . .
C29 C 0.1626(6) 0.5730(5) 1.0036(3) 0.0553(15) Uani 1 1 d . U . . .
C30 C 0.1449(6) 0.7812(5) 0.9993(3) 0.0549(17) Uani 1 1 d . U . . .
H30 H 0.179663 0.805018 1.039984 0.066 Uiso 1 1 calc R U . . .
C31 C 0.2020(7) 0.8323(5) 0.9685(3) 0.069(2) Uani 1 1 d . U . . .
H31A H 0.266638 0.830070 0.980857 0.104 Uiso 1 1 calc R U . . .
H31B H 0.204783 0.889971 0.976189 0.104 Uiso 1 1 calc R U . . .
H31C H 0.171968 0.810331 0.928213 0.104 Uiso 1 1 calc R U . . .
C32 C 0.0458(7) 0.7855(5) 0.9876(3) 0.065(2) Uani 1 1 d . U . . .
H32A H 0.009023 0.764168 0.947780 0.098 Uiso 1 1 calc R U . . .
H32B H 0.050148 0.843275 0.997206 0.098 Uiso 1 1 calc R U . . .
H32C H 0.014063 0.751862 1.010106 0.098 Uiso 1 1 calc R U . . .
C33 C 0.1834(7) 0.4984(6) 1.0258(4) 0.0688(19) Uani 1 1 d . U . . .
H33 H 0.153669 0.461224 0.988153 0.083 Uiso 1 1 calc R U . . .
C34 C 0.2782(8) 0.5000(7) 1.0310(5) 0.114(3) Uani 1 1 d . U . . .
H34A H 0.290561 0.510228 0.996228 0.171 Uiso 1 1 calc R U . . .
H34B H 0.284100 0.446530 1.038463 0.171 Uiso 1 1 calc R U . . .
H34C H 0.324346 0.544356 1.062051 0.171 Uiso 1 1 calc R U . . .
C35 C 0.1167(9) 0.4523(7) 1.0475(5) 0.114(3) Uani 1 1 d . U . . .
H35A H 0.092541 0.489420 1.065641 0.171 Uiso 1 1 calc R U . . .
H35B H 0.146798 0.423588 1.075078 0.171 Uiso 1 1 calc R U . . .
H35C H 0.063848 0.411354 1.017195 0.171 Uiso 1 1 calc R U . . .
C36 C 0.5348(7) 0.4837(4) 0.7171(3) 0.0549(15) Uani 1 1 d . U . . .
C37 C 0.4866(6) 0.4339(4) 0.6657(3) 0.0522(14) Uani 1 1 d . U . . .
C38 C 0.4508(6) 0.4849(5) 0.6307(3) 0.0564(15) Uani 1 1 d . U . . .
C39 C 0.5903(7) 0.4616(5) 0.7693(3) 0.0629(18) Uani 1 1 d . U . . .
H39 H 0.582386 0.401698 0.759655 0.075 Uiso 1 1 calc R U . . .
C40 C 0.6948(7) 0.5083(6) 0.7901(4) 0.082(3) Uani 1 1 d . U . . .
H40A H 0.721133 0.500999 0.760306 0.124 Uiso 1 1 calc R U . . .
H40B H 0.725694 0.487195 0.822329 0.124 Uiso 1 1 calc R U . . .
H40C H 0.706077 0.567409 0.801438 0.124 Uiso 1 1 calc R U . . .
C41 C 0.5454(8) 0.4686(5) 0.8151(3) 0.079(2) Uani 1 1 d . U . . .
H41A H 0.574212 0.444760 0.846408 0.118 Uiso 1 1 calc R U . . .
H41B H 0.476760 0.438316 0.799718 0.118 Uiso 1 1 calc R U . . .
H41C H 0.556692 0.527139 0.828374 0.118 Uiso 1 1 calc R U . . .
C42 C 0.3925(7) 0.4679(5) 0.5697(3) 0.068(2) Uani 1 1 d . U . . .
H42 H 0.402120 0.522630 0.557329 0.082 Uiso 1 1 calc R U . . .
C43 C 0.2885(8) 0.4297(7) 0.5612(4) 0.116(4) Uani 1 1 d . U . . .
H43A H 0.251850 0.419123 0.521270 0.174 Uiso 1 1 calc R U . . .
H43B H 0.277151 0.377292 0.574969 0.174 Uiso 1 1 calc R U . . .
H43C H 0.268708 0.467783 0.581857 0.174 Uiso 1 1 calc R U . . .
C44 C 0.4234(9) 0.4148(6) 0.5330(4) 0.099(3) Uani 1 1 d . U . . .
H44A H 0.413178 0.359898 0.543331 0.149 Uiso 1 1 calc R U . . .
H44B H 0.491044 0.441565 0.538505 0.149 Uiso 1 1 calc R U . . .
H44C H 0.385846 0.408671 0.493658 0.149 Uiso 1 1 calc R U . . .
C45 C 0.4750(6) 0.3453(4) 0.6496(3) 0.0512(14) Uani 1 1 d . U . . .
C46 C 0.3890(6) 0.2841(4) 0.6414(3) 0.0527(15) Uani 1 1 d . U . . .
H46 H 0.338143 0.298605 0.647454 0.063 Uiso 1 1 calc R U . . .
C47 C 0.3764(6) 0.2005(5) 0.6242(3) 0.0538(15) Uani 1 1 d . U . . .
C48 C 0.4500(6) 0.1792(5) 0.6159(3) 0.0544(16) Uani 1 1 d . U . . .
H48 H 0.441025 0.122847 0.603147 0.065 Uiso 1 1 calc R U . . .
C49 C 0.5369(7) 0.2399(5) 0.6264(3) 0.0552(16) Uani 1 1 d . U . . .
H49 H 0.588887 0.225475 0.622016 0.066 Uiso 1 1 calc R U . . .
C50 C 0.5481(7) 0.3225(5) 0.6433(3) 0.0562(16) Uani 1 1 d . U . . .
H50 H 0.608303 0.364044 0.650679 0.067 Uiso 1 1 calc R U . . .
C51 C 0.2830(7) 0.1368(5) 0.6139(3) 0.0585(16) Uani 1 1 d . U . . .
H51 H 0.233517 0.153531 0.620072 0.070 Uiso 1 1 calc R U . . .
C52 C 0.1696(7) 0.0012(5) 0.5845(4) 0.0695(19) Uani 1 1 d . U . . .
H52A H 0.142626 -0.023412 0.544116 0.083 Uiso 1 1 calc R U . . .
H52B H 0.129199 0.031840 0.592857 0.083 Uiso 1 1 calc R U . . .
C53 C 0.1670(8) -0.0669(6) 0.6176(4) 0.0741(19) Uani 1 1 d . U . . .
H53A H 0.216172 -0.090559 0.614578 0.089 Uiso 1 1 calc R U . . .
H53B H 0.104301 -0.111481 0.600918 0.089 Uiso 1 1 calc R U . . .
C54 C 0.1837(7) -0.0391(6) 0.6797(4) 0.0771(19) Uani 1 1 d . U . . .
H54A H 0.201017 -0.080493 0.701390 0.092 Uiso 1 1 calc R U . . .
H54B H 0.236189 0.014864 0.694722 0.092 Uiso 1 1 calc R U . . .
C55 C 0.1034(7) 0.0404(5) 0.7000(3) 0.0672(17) Uani 1 1 d . U . . .
H55 H 0.162815 0.082940 0.707033 0.081 Uiso 1 1 calc R U . . .
C56 C 0.0208(7) 0.0629(5) 0.7085(3) 0.0581(15) Uani 1 1 d . U . . .
C57 C -0.0718(7) 0.0065(5) 0.6973(3) 0.0601(17) Uani 1 1 d . U . . .
H57 H -0.084763 -0.050591 0.684118 0.072 Uiso 1 1 calc R U . . .
C58 C -0.1430(7) 0.0305(5) 0.7048(3) 0.0601(17) Uani 1 1 d . U . . .
H58 H -0.204810 -0.009070 0.696467 0.072 Uiso 1 1 calc R U . . .
C59 C -0.1249(6) 0.1145(5) 0.7251(3) 0.0527(16) Uani 1 1 d . U . . .
H59 H -0.174587 0.132057 0.729988 0.063 Uiso 1 1 calc R U . . .
C60 C -0.0339(6) 0.1720(4) 0.7379(3) 0.0480(14) Uani 1 1 d . U . . .
C61 C 0.0363(7) 0.1448(5) 0.7290(3) 0.0531(15) Uani 1 1 d . U . . .
H61 H 0.098103 0.184257 0.737306 0.064 Uiso 1 1 calc R U . . .
C62 C -0.0134(6) 0.2611(4) 0.7604(3) 0.0482(14) Uani 1 1 d . U . . .
C63 C 0.0324(6) 0.3035(4) 0.8155(3) 0.0496(14) Uani 1 1 d . U . . .
C64 C -0.0448(6) 0.3179(4) 0.7301(3) 0.0523(14) Uani 1 1 d . U . . .
C65 C 0.0844(6) 0.2777(5) 0.8686(3) 0.0549(17) Uani 1 1 d . U . . .
H65 H 0.091959 0.319073 0.901132 0.066 Uiso 1 1 calc R U . . .
C66 C 0.0260(7) 0.1936(5) 0.8752(3) 0.072(2) Uani 1 1 d . U . . .
H66A H -0.036587 0.194411 0.874848 0.108 Uiso 1 1 calc R U . . .
H66B H 0.058789 0.180824 0.910832 0.108 Uiso 1 1 calc R U . . .
H66C H 0.017984 0.151042 0.844319 0.108 Uiso 1 1 calc R U . . .
C67 C 0.1815(7) 0.2798(7) 0.8716(4) 0.085(3) Uani 1 1 d . U . . .
H67A H 0.176748 0.234412 0.843734 0.127 Uiso 1 1 calc R U . . .
H67B H 0.215532 0.273279 0.909090 0.127 Uiso 1 1 calc R U . . .
H67C H 0.216176 0.332976 0.864139 0.127 Uiso 1 1 calc R U . . .
C68 C -0.0986(6) 0.3033(5) 0.6693(3) 0.0555(17) Uani 1 1 d . U . . .
H68 H -0.098207 0.248856 0.652440 0.067 Uiso 1 1 calc R U . . .
C69 C -0.2014(7) 0.2941(6) 0.6596(3) 0.072(2) Uani 1 1 d . U . . .
H69A H -0.230971 0.246042 0.674278 0.109 Uiso 1 1 calc R U . . .
H69B H -0.235064 0.285820 0.619354 0.109 Uiso 1 1 calc R U . . .
H69C H -0.204871 0.344282 0.678744 0.109 Uiso 1 1 calc R U . . .
C70 C -0.0504(7) 0.3689(5) 0.6398(3) 0.066(2) Uani 1 1 d . U . . .
H70A H -0.062076 0.420543 0.648510 0.098 Uiso 1 1 calc R U . . .
H70B H -0.076717 0.348522 0.599228 0.098 Uiso 1 1 calc R U . . .
H70C H 0.018261 0.379276 0.652712 0.098 Uiso 1 1 calc R U . . .
C71 C 0.3854(6) 0.7817(4) 0.5680(3) 0.0460(14) Uani 1 1 d . U . . .
C72 C 0.3936(6) 0.8644(4) 0.5758(3) 0.0405(13) Uani 1 1 d . U . . .
C73 C 0.4456(6) 0.8977(4) 0.6317(3) 0.0419(13) Uani 1 1 d . U . . .
C74 C 0.3391(7) 0.7177(5) 0.5147(3) 0.0591(18) Uani 1 1 d . U . . .
H74 H 0.313147 0.746151 0.484266 0.071 Uiso 1 1 calc R U . . .
C75 C 0.4107(7) 0.6861(5) 0.4983(3) 0.076(2) Uani 1 1 d . U . . .
H75A H 0.430790 0.650579 0.523981 0.114 Uiso 1 1 calc R U . . .
H75B H 0.466303 0.733282 0.500303 0.114 Uiso 1 1 calc R U . . .
H75C H 0.381166 0.653966 0.459984 0.114 Uiso 1 1 calc R U . . .
C76 C 0.2573(7) 0.6489(5) 0.5172(4) 0.082(3) Uani 1 1 d . U . . .
H76A H 0.227514 0.610039 0.481273 0.123 Uiso 1 1 calc R U . . .
H76B H 0.210613 0.671303 0.524995 0.123 Uiso 1 1 calc R U . . .
H76C H 0.279511 0.619774 0.546987 0.123 Uiso 1 1 calc R U . . .
C77 C 0.4750(6) 0.9831(4) 0.6633(3) 0.0495(16) Uani 1 1 d . U . . .
H77 H 0.440679 1.013250 0.637670 0.059 Uiso 1 1 calc R U . . .
C78 C 0.4447(7) 0.9867(5) 0.7150(3) 0.061(2) Uani 1 1 d . U . . .
H78A H 0.376440 0.956075 0.704417 0.092 Uiso 1 1 calc R U . . .
H78B H 0.458042 1.044662 0.730908 0.092 Uiso 1 1 calc R U . . .
H78C H 0.480298 0.961613 0.742778 0.092 Uiso 1 1 calc R U . . .
C79 C 0.5816(7) 1.0311(5) 0.6780(3) 0.064(2) Uani 1 1 d . U . . .
H79A H 0.618500 1.006192 0.705242 0.096 Uiso 1 1 calc R U . . .
H79B H 0.595494 1.089121 0.693999 0.096 Uiso 1 1 calc R U . . .
H79C H 0.598963 1.028488 0.644011 0.096 Uiso 1 1 calc R U . . .
C80 C 0.3515(5) 0.9081(4) 0.5329(3) 0.0391(13) Uani 1 1 d . U . . .
C81 C 0.2552(6) 0.8759(4) 0.5011(3) 0.0441(14) Uani 1 1 d . U . . .
H81 H 0.216503 0.825377 0.506868 0.053 Uiso 1 1 calc R U . . .
C82 C 0.2147(6) 0.9165(4) 0.4609(3) 0.0453(13) Uani 1 1 d . U . . .
C83 C 0.2734(6) 0.9882(4) 0.4520(3) 0.0481(15) Uani 1 1 d . U . . .
H83 H 0.247151 1.015080 0.423538 0.058 Uiso 1 1 calc R U . . .
C84 C 0.3681(6) 1.0216(5) 0.4826(3) 0.0486(15) Uani 1 1 d . U . . .
H84 H 0.405937 1.071931 0.475940 0.058 Uiso 1 1 calc R U . . .
C85 C 0.4094(6) 0.9826(4) 0.5234(3) 0.0456(14) Uani 1 1 d . U . . .
H85 H 0.475328 1.005401 0.544467 0.055 Uiso 1 1 calc R U . . .
C86 C 0.1133(6) 0.8846(5) 0.4309(3) 0.0506(15) Uani 1 1 d . U . . .
H86 H 0.086017 0.918190 0.408499 0.061 Uiso 1 1 calc R U . . .
C87 C -0.0419(6) 0.7921(6) 0.4036(3) 0.0632(17) Uani 1 1 d . U . . .
H87A H -0.062643 0.745821 0.371688 0.076 Uiso 1 1 calc R U . . .
H87B H -0.057462 0.839588 0.389020 0.076 Uiso 1 1 calc R U . . .
C88 C -0.0923(7) 0.7650(6) 0.4459(3) 0.0685(18) Uani 1 1 d . U . . .
H88A H -0.161835 0.741998 0.426082 0.082 Uiso 1 1 calc R U . . .
H88B H -0.072159 0.720334 0.462000 0.082 Uiso 1 1 calc R U . . .
C89 C -0.0708(7) 0.8363(6) 0.4934(3) 0.0680(18) Uani 1 1 d . U . . .
H89A H -0.001579 0.867576 0.507765 0.082 Uiso 1 1 calc R U . . .
H89B H -0.104032 0.874717 0.478796 0.082 Uiso 1 1 calc R U . . .
C90 C -0.1668(6) 0.8249(5) 0.5475(3) 0.0562(15) Uani 1 1 d . U . . .
H90 H -0.196278 0.856263 0.524042 0.067 Uiso 1 1 calc R U . . .
C91 C -0.2002(6) 0.8000(4) 0.5931(3) 0.0483(14) Uani 1 1 d . U . . .
C92 C -0.1517(6) 0.7650(4) 0.6338(3) 0.0468(14) Uani 1 1 d . U . . .
H92 H -0.093879 0.758944 0.632490 0.056 Uiso 1 1 calc R U . . .
C93 C -0.1852(6) 0.7389(4) 0.6758(3) 0.0481(14) Uani 1 1 d . U . . .
C94 C -0.2695(6) 0.7506(4) 0.6778(3) 0.0523(15) Uani 1 1 d . U . . .
H94 H -0.293550 0.733240 0.706686 0.063 Uiso 1 1 calc R U . . .
C95 C -0.3180(6) 0.7869(5) 0.6383(3) 0.0544(16) Uani 1 1 d . U . . .
H95 H -0.373607 0.796548 0.640641 0.065 Uiso 1 1 calc R U . . .
C96 C -0.2840(6) 0.8088(4) 0.5956(3) 0.0508(15) Uani 1 1 d . U . . .
H96 H -0.319141 0.830517 0.567027 0.061 Uiso 1 1 calc R U . . .
C97 C -0.1346(6) 0.6950(4) 0.7158(3) 0.0538(15) Uani 1 1 d . U . . .
C98 C -0.1354(7) 0.6142(5) 0.7020(3) 0.0623(16) Uani 1 1 d . U . . .
C99 C -0.0794(7) 0.7216(5) 0.7718(3) 0.0556(15) Uani 1 1 d . U . . .
C100 C -0.1836(8) 0.5518(5) 0.6474(3) 0.074(2) Uani 1 1 d . U . . .
H100 H -0.185093 0.496334 0.657099 0.088 Uiso 1 1 calc R U . . .
C101 C -0.1283(8) 0.5670(6) 0.6069(4) 0.094(3) Uani 1 1 d . U . . .
H10A H -0.158329 0.521334 0.574500 0.141 Uiso 1 1 calc R U . . .
H10B H -0.062643 0.570205 0.625677 0.141 Uiso 1 1 calc R U . . .
H10C H -0.128403 0.619350 0.594338 0.141 Uiso 1 1 calc R U . . .
C102 C -0.2865(8) 0.5453(5) 0.6199(4) 0.095(3) Uani 1 1 d . U . . .
H10D H -0.288904 0.599542 0.611886 0.143 Uiso 1 1 calc R U . . .
H10E H -0.322416 0.527701 0.645072 0.143 Uiso 1 1 calc R U . . .
H10F H -0.314618 0.504523 0.584834 0.143 Uiso 1 1 calc R U . . .
C103 C -0.0517(7) 0.8016(5) 0.8116(3) 0.0669(19) Uani 1 1 d . U . . .
H103 H 0.009508 0.809461 0.841848 0.080 Uiso 1 1 calc R U . . .
C104 C -0.0433(9) 0.8749(6) 0.7888(4) 0.115(4) Uani 1 1 d . U . . .
H10G H -0.104453 0.869300 0.761047 0.173 Uiso 1 1 calc R U . . .
H10H H 0.005461 0.883571 0.770831 0.173 Uiso 1 1 calc R U . . .
H10I H -0.025069 0.922405 0.818804 0.173 Uiso 1 1 calc R U . . .
C105 C -0.1321(8) 0.7932(7) 0.8385(4) 0.107(3) Uani 1 1 d . U . . .
H10J H -0.105398 0.829808 0.875205 0.161 Uiso 1 1 calc R U . . .
H10K H -0.157932 0.735590 0.842794 0.161 Uiso 1 1 calc R U . . .
H10L H -0.183125 0.808886 0.814102 0.161 Uiso 1 1 calc R U . . .

loop_
_atom_site_aniso_label
_atom_site_aniso_U_11
_atom_site_aniso_U_22
_atom_site_aniso_U_33
_atom_site_aniso_U_23
_atom_site_aniso_U_13
_atom_site_aniso_U_12
Au1A 0.0545(5) 0.0234(3) 0.0255(3) 0.0037(2) 0.0032(3) 0.0193(3)
Au1B 0.072(3) 0.029(2) 0.044(3) 0.011(2) -0.003(2) 0.017(2)
Au1C 0.062(4) 0.023(2) 0.033(3) 0.008(2) 0.003(3) 0.020(3)
Au2A 0.0574(5) 0.0249(3) 0.0311(3) 0.0050(2) 0.0050(3) 0.0205(3)
Au2B 0.077(4) 0.038(3) 0.056(3) 0.015(2) -0.003(3) 0.020(3)
Au2C 0.068(4) 0.028(3) 0.047(3) 0.009(3) -0.003(3) 0.023(3)
Au3A 0.0564(5) 0.0202(3) 0.0328(4) 0.0045(2) 0.0019(3) 0.0205(4)
Au3B 0.073(4) 0.027(2) 0.052(3) 0.004(2) 0.000(3) 0.021(3)
Au3C 0.066(4) 0.016(3) 0.037(3) 0.004(3) -0.005(3) 0.021(3)
Au4A 0.0570(3) 0.0263(2) 0.0234(2) 0.00310(17) -0.0008(2) 0.0207(2)
Au4B 0.077(3) 0.029(2) 0.043(2) 0.0022(16) -0.008(2) 0.022(2)
Au4C 0.080(3) 0.034(2) 0.037(3) -0.001(2) -0.002(3) 0.017(2)
Au5A 0.0563(3) 0.0261(2) 0.0289(2) 0.00117(17) 0.0011(2) 0.0209(3)
Au5B 0.071(3) 0.026(2) 0.040(2) -0.0050(16) -0.004(2) 0.025(2)
Au5C 0.077(3) 0.035(2) 0.039(3) -0.003(2) -0.005(3) 0.024(2)
Au6A 0.0776(4) 0.0292(3) 0.0260(3) 0.0018(3) -0.0019(4) 0.0311(3)
Au6B 0.062(2) 0.031(2) 0.043(2) 0.0038(16) -0.010(2) 0.028(2)
Au6C 0.082(3) 0.034(3) 0.035(4) 0.000(3) -0.011(4) 0.027(3)
N1 0.070(2) 0.030(2) 0.037(2) 0.0056(17) 0.001(2) 0.0227(19)
N2 0.067(3) 0.032(2) 0.038(2) 0.0053(19) 0.000(2) 0.020(2)
N3 0.077(3) 0.032(2) 0.045(2) 0.0069(19) 0.000(2) 0.025(2)
N4 0.074(3) 0.029(2) 0.044(2) 0.0020(19) -0.004(2) 0.024(2)
N5 0.068(3) 0.027(2) 0.033(2) -0.0039(18) -0.002(2) 0.022(2)
N6 0.062(2) 0.026(2) 0.032(2) -0.0003(17) 0.003(2) 0.0233(19)
N7 0.068(3) 0.029(2) 0.036(2) 0.0050(18) -0.002(2) 0.022(2)
N8 0.070(3) 0.032(2) 0.041(2) 0.0064(19) 0.000(2) 0.024(2)
N9 0.080(3) 0.038(2) 0.036(2) 0.0037(19) -0.005(2) 0.028(2)
N10 0.079(3) 0.036(2) 0.034(2) 0.0017(18) -0.001(2) 0.028(2)
N11 0.092(3) 0.035(2) 0.031(2) 0.000(2) -0.007(2) 0.033(2)
N12 0.080(2) 0.0316(19) 0.0363(19) 0.0023(17) -0.0006(19) 0.0262(19)
N13 0.103(4) 0.088(4) 0.061(3) 0.005(3) 0.015(3) 0.021(4)
N14 0.079(4) 0.073(3) 0.060(3) 0.006(3) 0.006(3) 0.029(3)
N15 0.080(4) 0.043(3) 0.064(3) 0.001(3) 0.017(3) 0.027(3)
N16 0.100(4) 0.060(3) 0.076(3) 0.012(3) 0.019(3) 0.045(3)
N17 0.060(3) 0.054(3) 0.052(3) 0.009(3) 0.005(3) 0.027(3)
N18 0.070(3) 0.070(3) 0.054(3) 0.019(3) 0.015(3) 0.026(3)
C1 0.076(3) 0.036(2) 0.035(2) 0.002(2) 0.003(2) 0.025(2)
C2 0.073(3) 0.040(2) 0.032(2) 0.005(2) 0.005(2) 0.026(2)
C3 0.067(3) 0.041(3) 0.040(2) 0.007(2) 0.002(2) 0.031(2)
C4 0.089(4) 0.041(3) 0.046(3) 0.005(3) 0.000(3) 0.025(3)
C5 0.106(6) 0.056(5) 0.071(5) 0.012(4) 0.011(5) 0.015(5)
C6 0.105(6) 0.054(5) 0.078(5) 0.007(4) 0.004(5) 0.042(5)
C7 0.075(4) 0.049(3) 0.046(3) 0.014(3) 0.004(3) 0.033(3)
C8 0.099(6) 0.063(5) 0.069(5) 0.016(4) -0.016(4) 0.047(5)
C9 0.093(6) 0.056(5) 0.070(5) 0.021(4) 0.022(4) 0.034(4)
C10 0.077(3) 0.041(3) 0.035(2) 0.005(2) 0.004(2) 0.024(3)
C11 0.085(4) 0.047(3) 0.039(3) 0.006(3) 0.010(3) 0.025(3)
C12 0.090(4) 0.059(3) 0.042(3) 0.002(3) 0.008(3) 0.023(3)
C13 0.089(4) 0.064(4) 0.046(3) 0.007(3) 0.000(3) 0.018(3)
C14 0.084(4) 0.066(4) 0.052(3) 0.004(3) -0.003(3) 0.017(3)
C15 0.081(4) 0.057(3) 0.046(3) 0.003(3) 0.000(3) 0.021(3)
C16 0.097(4) 0.073(4) 0.048(3) -0.001(3) 0.015(3) 0.024(3)
C17 0.099(4) 0.092(4) 0.067(4) 0.017(3) 0.017(3) 0.020(4)
C18 0.089(4) 0.090(4) 0.072(4) 0.015(3) 0.016(3) 0.022(4)
C19 0.084(4) 0.083(4) 0.068(4) 0.016(3) 0.010(3) 0.024(4)
C20 0.077(4) 0.056(3) 0.049(3) 0.003(3) 0.000(3) 0.032(3)
C21 0.072(3) 0.044(3) 0.039(3) -0.001(2) -0.001(2) 0.032(3)
C22 0.069(3) 0.040(3) 0.037(3) 0.001(2) -0.002(3) 0.029(3)
C23 0.067(3) 0.042(3) 0.035(2) 0.002(2) -0.002(2) 0.029(2)
C24 0.072(3) 0.060(3) 0.040(3) 0.006(3) 0.002(3) 0.028(3)
C25 0.076(4) 0.066(3) 0.041(3) 0.001(3) 0.004(3) 0.029(3)
C26 0.079(4) 0.056(3) 0.042(3) -0.003(3) 0.001(3) 0.031(3)
C27 0.068(3) 0.037(2) 0.033(2) 0.004(2) -0.003(2) 0.024(2)
C28 0.069(3) 0.031(2) 0.035(2) 0.000(2) -0.002(2) 0.022(2)
C29 0.072(3) 0.042(3) 0.047(3) 0.010(2) 0.002(3) 0.029(2)
C30 0.076(4) 0.033(3) 0.040(3) -0.001(2) -0.001(3) 0.020(3)
C31 0.089(6) 0.043(4) 0.057(5) 0.006(3) 0.001(4) 0.018(4)
C32 0.091(5) 0.042(4) 0.057(4) 0.006(4) 0.005(4) 0.035(4)
C33 0.082(4) 0.053(3) 0.073(4) 0.025(3) 0.010(3) 0.037(3)
C34 0.088(6) 0.069(6) 0.172(8) 0.044(6) 0.005(6) 0.040(5)
C35 0.104(7) 0.070(6) 0.149(8) 0.059(5) 0.014(6) 0.021(5)
C36 0.085(3) 0.030(2) 0.046(3) 0.008(2) 0.004(3) 0.031(2)
C37 0.080(3) 0.029(2) 0.045(3) 0.007(2) 0.002(2) 0.032(2)
C38 0.079(3) 0.032(2) 0.047(3) 0.005(2) -0.004(3) 0.028(2)
C39 0.099(4) 0.036(3) 0.049(3) 0.009(3) 0.002(3) 0.038(3)
C40 0.105(6) 0.070(5) 0.067(5) 0.019(4) -0.006(5) 0.054(5)
C41 0.127(7) 0.055(5) 0.053(4) 0.022(4) 0.012(4) 0.043(5)
C42 0.094(4) 0.036(3) 0.051(3) 0.002(3) -0.016(3) 0.033(3)
C43 0.094(6) 0.090(7) 0.095(6) 0.022(6) -0.036(5) -0.002(6)
C44 0.156(7) 0.071(5) 0.051(5) -0.005(4) -0.019(5) 0.066(5)
C45 0.078(3) 0.031(2) 0.042(3) 0.007(2) 0.005(3) 0.031(2)
C46 0.076(3) 0.034(3) 0.044(3) 0.006(2) 0.003(3) 0.031(2)
C47 0.076(3) 0.036(3) 0.047(3) 0.006(2) 0.007(3) 0.031(2)
C48 0.079(4) 0.036(3) 0.048(3) 0.009(3) 0.008(3) 0.034(3)
C49 0.080(4) 0.038(3) 0.050(3) 0.010(3) 0.012(3) 0.032(3)
C50 0.080(4) 0.037(3) 0.051(3) 0.010(3) 0.009(3) 0.031(3)
C51 0.078(3) 0.041(3) 0.055(3) 0.004(3) 0.010(3) 0.030(3)
C52 0.084(4) 0.054(3) 0.067(4) 0.002(3) 0.020(3) 0.027(3)
C53 0.089(4) 0.061(4) 0.075(4) 0.009(3) 0.023(3) 0.035(3)
C54 0.094(4) 0.067(4) 0.079(4) 0.011(3) 0.026(3) 0.044(3)
C55 0.098(4) 0.049(3) 0.057(3) 0.008(3) 0.010(3) 0.044(3)
C56 0.091(3) 0.042(3) 0.043(3) 0.007(2) 0.008(3) 0.039(2)
C57 0.091(4) 0.040(3) 0.043(3) 0.006(3) 0.003(3) 0.033(3)
C58 0.085(4) 0.042(3) 0.044(3) 0.005(3) 0.008(3) 0.023(3)
C59 0.076(3) 0.040(3) 0.039(3) 0.005(2) 0.009(3) 0.027(3)
C60 0.075(3) 0.036(3) 0.034(3) 0.006(2) 0.008(2) 0.030(2)
C61 0.081(3) 0.037(3) 0.042(3) 0.006(2) 0.008(3) 0.034(3)
C62 0.076(3) 0.031(2) 0.036(2) 0.004(2) 0.003(2) 0.031(2)
C63 0.073(3) 0.033(2) 0.036(2) 0.004(2) -0.003(2) 0.032(2)
C64 0.081(3) 0.035(2) 0.035(2) 0.003(2) 0.000(2) 0.031(2)
C65 0.073(4) 0.040(3) 0.045(3) 0.010(3) -0.006(3) 0.034(3)
C66 0.097(6) 0.048(4) 0.051(4) 0.014(4) -0.007(4) 0.027(4)
C67 0.075(5) 0.099(6) 0.071(5) 0.022(5) -0.007(5) 0.046(5)
C68 0.090(4) 0.038(3) 0.034(3) 0.003(2) -0.001(3) 0.038(3)
C69 0.090(5) 0.066(5) 0.040(4) -0.006(4) -0.013(4) 0.035(5)
C70 0.111(6) 0.049(4) 0.036(4) 0.006(3) 0.007(4) 0.044(4)
C71 0.069(3) 0.032(2) 0.032(2) 0.001(2) 0.001(2) 0.027(2)
C72 0.060(3) 0.029(2) 0.034(2) 0.0053(19) 0.007(2) 0.025(2)
C73 0.065(3) 0.027(2) 0.032(2) 0.0028(19) 0.004(2) 0.027(2)
C74 0.090(4) 0.035(3) 0.039(3) -0.001(3) -0.008(3) 0.032(3)
C75 0.128(6) 0.054(5) 0.044(4) -0.005(4) 0.007(4) 0.054(5)
C76 0.101(6) 0.047(5) 0.056(5) -0.007(4) -0.021(4) 0.017(4)
C77 0.079(4) 0.025(3) 0.038(3) 0.008(2) -0.002(3) 0.029(3)
C78 0.092(6) 0.044(4) 0.044(4) 0.000(3) 0.002(4) 0.040(4)
C79 0.085(5) 0.038(4) 0.055(4) 0.005(3) 0.004(4) 0.020(4)
C80 0.056(3) 0.031(2) 0.035(2) 0.008(2) 0.009(2) 0.026(2)
C81 0.059(3) 0.036(3) 0.037(3) 0.007(2) 0.007(2) 0.027(2)
C82 0.059(3) 0.038(3) 0.039(3) 0.006(2) 0.005(2) 0.029(2)
C83 0.061(3) 0.036(3) 0.046(3) 0.011(2) 0.005(3) 0.025(3)
C84 0.061(3) 0.035(3) 0.048(3) 0.012(2) 0.008(3) 0.024(3)
C85 0.060(3) 0.035(3) 0.043(3) 0.009(2) 0.009(3) 0.024(2)
C86 0.060(3) 0.048(3) 0.040(3) 0.010(3) 0.004(3) 0.026(3)
C87 0.064(3) 0.063(3) 0.059(3) 0.013(3) 0.009(3) 0.026(3)
C88 0.066(4) 0.071(4) 0.062(3) 0.016(3) 0.010(3) 0.024(3)
C89 0.071(4) 0.070(4) 0.057(3) 0.019(3) 0.014(3) 0.022(3)
C90 0.071(4) 0.052(3) 0.046(3) 0.011(3) 0.011(3) 0.030(3)
C91 0.068(3) 0.034(3) 0.040(3) 0.007(2) 0.008(2) 0.025(2)
C92 0.071(3) 0.028(3) 0.037(3) 0.001(2) 0.006(3) 0.024(3)
C93 0.075(3) 0.030(2) 0.037(2) 0.005(2) 0.006(2) 0.027(2)
C94 0.073(3) 0.036(3) 0.045(3) 0.009(2) 0.012(3) 0.022(3)
C95 0.069(4) 0.040(3) 0.051(3) 0.009(3) 0.010(3) 0.025(3)
C96 0.070(3) 0.036(3) 0.045(3) 0.010(2) 0.007(3) 0.027(3)
C97 0.086(3) 0.033(2) 0.036(2) 0.008(2) 0.001(2) 0.031(2)
C98 0.102(3) 0.036(3) 0.034(2) 0.002(2) -0.007(3) 0.033(3)
C99 0.086(3) 0.032(2) 0.041(2) 0.005(2) 0.001(2) 0.029(2)
C100 0.123(5) 0.036(3) 0.040(3) 0.001(3) -0.013(3) 0.037(3)
C101 0.154(7) 0.066(5) 0.047(5) -0.006(4) 0.002(5) 0.049(6)
C102 0.130(6) 0.039(4) 0.066(5) -0.004(4) -0.031(5) 0.025(5)
C103 0.098(4) 0.035(3) 0.053(3) -0.003(3) -0.007(3) 0.036(3)
C104 0.161(8) 0.042(5) 0.074(6) -0.004(4) -0.033(6) 0.012(5)
C105 0.117(7) 0.091(6) 0.088(6) -0.027(5) 0.007(5) 0.040(6)

loop_
_atom_type_symbol
_atom_type_description
_atom_type_scat_dispersion_real
_atom_type_scat_dispersion_imag
_atom_type_scat_source
C C 0.0181 0.0091 'International Tables Vol C Tables 4.2.6.8 and 6.1.1.4'
H H 0.0000 0.0000 'International Tables Vol C Tables 4.2.6.8 and 6.1.1.4'
Au Au -4.4197 7.2980 'International Tables Vol C Tables 4.2.6.8 and 6.1.1.4'
Cl Cl 0.3639 0.7018 'International Tables Vol C Tables 4.2.6.8 and 6.1.1.4'
N N 0.0311 0.0180 'International Tables Vol C Tables 4.2.6.8 and 6.1.1.4'

loop_
_exptl_crystal_face_index_h
_exptl_crystal_face_index_k
_exptl_crystal_face_index_l
_exptl_crystal_face_perp_dist
1 0 -1 0.0168
-1 0 1 0.0084
0 0 1 0.0303
0 0 -1 0.0413
0 1 -1 0.0227
0 -1 1 0.0472
0 1 0 0.0136
0 -1 0 0.0355
0 -1 -1 0.0287

loop_
_geom_angle_atom_site_label_1
_geom_angle_atom_site_label_2
_geom_angle_atom_site_label_3
_geom_angle
_geom_angle_site_symmetry_1
_geom_angle_site_symmetry_3
_geom_angle_publ_flag
Au3A Au1A Au2A 60.390(17) . . ?
N1 Au1A Au2A 59.73(16) . . ?
N1 Au1A Au3A 120.09(16) . . ?
N6 Au1A Au2A 120.67(15) . . ?
N6 Au1A Au3A 60.35(15) . . ?
N6 Au1A N1 179.1(3) . . ?
Au3B Au1B Au2B 60.1(3) . . ?
N1 Au1B Au2B 67.2(3) . . ?
N1 Au1B Au3B 124.0(5) . . ?
N1 Au1B N6 148.4(5) . . ?
N6 Au1B Au2B 123.9(4) . . ?
N6 Au1B Au3B 65.2(3) . . ?
Au3C Au1C Au2C 60.5(4) . . ?
N1 Au1C Au2C 60.9(3) . . ?
N1 Au1C Au3C 118.2(5) . . ?
N6 Au1C Au2C 117.4(4) . . ?
N6 Au1C Au3C 61.4(4) . . ?
N6 Au1C N1 140.6(6) . . ?
Au1A Au2A Au3A 59.441(17) . . ?
N2 Au2A Au1A 60.07(16) . . ?
N2 Au2A Au3A 119.47(17) . . ?
N2 Au2A N3 179.2(3) . . ?
N3 Au2A Au1A 119.63(17) . . ?
N3 Au2A Au3A 60.26(17) . . ?
Au3B Au2B Au1B 59.3(3) . . ?
N2 Au2B Au1B 56.6(3) . . ?
N2 Au2B Au3B 113.9(3) . . ?
N3 Au2B Au1B 113.4(4) . . ?
N3 Au2B Au3B 59.6(3) . . ?
N3 Au2B N2 140.6(5) . . ?
N2 Au2C Au1C 62.3(4) . . ?
N3 Au2C Au1C 119.5(5) . . ?
N3 Au2C N2 146.0(7) . . ?
Au1A Au3A Au2A 60.170(17) . . ?
N4 Au3A Au1A 120.16(17) . . ?
N4 Au3A Au2A 60.09(17) . . ?
N4 Au3A N5 178.5(3) . . ?
N5 Au3A Au1A 60.32(15) . . ?
N5 Au3A Au2A 120.46(15) . . ?
Au1B Au3B Au2B 60.6(2) . . ?
N4 Au3B Au1B 118.3(4) . . ?
N4 Au3B Au2B 63.9(3) . . ?
N4 Au3B N5 141.5(5) . . ?
N5 Au3B Au1B 63.1(3) . . ?
N5 Au3B Au2B 121.8(4) . . ?
N4 Au3C Au1C 117.7(6) . . ?
N4 Au3C N5 148.9(7) . . ?
N5 Au3C Au1C 61.3(4) . . ?
Au6A Au4A Au5A 58.955(18) . . ?
N7 Au4A Au5A 60.43(16) . . ?
N7 Au4A Au6A 119.39(16) . . ?
N7 Au4A N12 177.5(3) . . ?
N12 Au4A Au5A 119.10(16) . . ?
N12 Au4A Au6A 60.21(16) . . ?
Au5B Au4B Au6B 60.64(16) . . ?
N7 Au4B Au5B 60.7(2) . . ?
N7 Au4B Au6B 118.4(3) . . ?
N12 Au4B Au5B 118.6(3) . . ?
N12 Au4B Au6B 62.2(2) . . ?
N12 Au4B N7 142.5(5) . . ?
Au5C Au4C Au6C 60.3(4) . . ?
N7 Au4C Au5C 65.2(3) . . ?
N7 Au4C Au6C 120.1(4) . . ?
N12 Au4C Au5C 123.8(4) . . ?
N12 Au4C Au6C 65.8(5) . . ?
N12 Au4C N7 141.1(7) . . ?
Au6A Au5A Au4A 60.433(18) . . ?
N8 Au5A Au4A 59.61(16) . . ?
N8 Au5A Au6A 120.02(16) . . ?
N8 Au5A N9 178.6(3) . . ?
N9 Au5A Au4A 121.01(17) . . ?
N9 Au5A Au6A 60.58(17) . . ?
Au4B Au5B Au6B 60.10(17) . . ?
N8 Au5B Au4B 65.1(2) . . ?
N8 Au5B Au6B 122.4(3) . . ?
N8 Au5B N9 139.6(4) . . ?
N9 Au5B Au4B 119.6(3) . . ?
N9 Au5B Au6B 64.8(2) . . ?
N8 Au5C Au4C 65.5(3) . . ?
N9 Au5C Au4C 122.0(5) . . ?
N9 Au5C N8 140.6(6) . . ?
Au5A Au6A Au4A 60.612(15) . . ?
N10 Au6A Au4A 121.55(16) . . ?
N10 Au6A Au5A 61.00(16) . . ?
N10 Au6A N11 177.6(3) . . ?
N11 Au6A Au4A 60.12(16) . . ?
N11 Au6A Au5A 120.54(16) . . ?
Au4B Au6B Au5B 59.26(16) . . ?
N10 Au6B Au4B 114.4(3) . . ?
N10 Au6B Au5B 61.3(2) . . ?
N11 Au6B Au4B 58.4(2) . . ?
N11 Au6B Au5B 113.9(3) . . ?
N11 Au6B N10 134.7(4) . . ?
N10 Au6C Au4C 111.7(6) . . ?
N10 Au6C N11 157.5(8) . . ?
N11 Au6C Au4C 52.3(4) . . ?
N2 N1 Au1A 119.6(4) . . ?
N2 N1 Au1B 111.9(5) . . ?
N2 N1 Au1C 120.4(5) . . ?
C1 N1 Au1A 131.0(5) . . ?
C1 N1 Au1B 132.6(6) . . ?
C1 N1 Au1C 129.1(6) . . ?
C1 N1 N2 108.7(6) . . ?
N1 N2 Au2A 119.9(4) . . ?
N1 N2 Au2B 124.0(5) . . ?
N1 N2 Au2C 116.0(6) . . ?
C3 N2 Au2A 132.4(5) . . ?
C3 N2 Au2B 124.9(5) . . ?
C3 N2 Au2C 132.0(6) . . ?
C3 N2 N1 107.7(6) . . ?
N4 N3 Au2A 119.7(4) . . ?
N4 N3 Au2B 121.1(5) . . ?
N4 N3 Au2C 118.1(6) . . ?
C36 N3 Au2A 133.2(5) . . ?
C36 N3 Au2B 128.0(6) . . ?
C36 N3 Au2C 129.8(7) . . ?
C36 N3 N4 107.1(6) . . ?
N3 N4 Au3A 120.0(4) . . ?
N3 N4 Au3B 115.4(5) . . ?
N3 N4 Au3C 121.1(6) . . ?
C38 N4 Au3A 130.4(5) . . ?
C38 N4 Au3B 130.0(6) . . ?
C38 N4 Au3C 126.5(6) . . ?
C38 N4 N3 109.6(6) . . ?
N6 N5 Au3A 118.7(4) . . ?
N6 N5 Au3B 115.4(5) . . ?
N6 N5 Au3C 119.3(6) . . ?
N6 N5 C71 109.1(5) . . ?
C71 N5 Au3A 132.3(4) . . ?
C71 N5 Au3B 131.6(5) . . ?
C71 N5 Au3C 128.5(6) . . ?
N5 N6 Au1A 120.6(4) . . ?
N5 N6 Au1B 116.2(5) . . ?
N5 N6 Au1C 117.8(5) . . ?
N5 N6 C73 107.6(5) . . ?
C73 N6 Au1A 131.8(4) . . ?
C73 N6 Au1B 133.7(5) . . ?
C73 N6 Au1C 129.2(6) . . ?
N8 N7 Au4A 119.6(4) . . ?
N8 N7 Au4B 117.2(5) . . ?
N8 N7 Au4C 114.8(5) . . ?
C28 N7 Au4A 132.7(5) . . ?
C28 N7 Au4B 128.5(5) . . ?
C28 N7 Au4C 136.3(5) . . ?
C28 N7 N8 107.5(5) . . ?
N7 N8 Au5A 120.2(4) . . ?
N7 N8 Au5B 116.9(5) . . ?
N7 N8 Au5C 114.3(5) . . ?
C29 N8 Au5A 131.7(5) . . ?
C29 N8 Au5B 127.9(5) . . ?
C29 N8 Au5C 135.4(5) . . ?
C29 N8 N7 108.1(5) . . ?
N10 N9 Au5A 119.3(4) . . ?
N10 N9 Au5B 116.1(5) . . ?
N10 N9 Au5C 111.5(5) . . ?
C63 N9 Au5A 131.7(5) . . ?
C63 N9 Au5B 128.7(5) . . ?
C63 N9 Au5C 135.3(6) . . ?
C63 N9 N10 108.9(5) . . ?
N9 N10 Au6A 118.9(4) . . ?
N9 N10 Au6B 117.3(5) . . ?
N9 N10 Au6C 129.5(5) . . ?
C64 N10 Au6A 131.2(5) . . ?
C64 N10 Au6B 122.6(5) . . ?
C64 N10 Au6C 121.4(6) . . ?
C64 N10 N9 109.0(6) . . ?
N12 N11 Au6A 119.5(4) . . ?
N12 N11 Au6B 121.8(5) . . ?
N12 N11 Au6C 128.7(6) . . ?
C98 N11 Au6A 131.3(5) . . ?
C98 N11 Au6B 123.3(6) . . ?
C98 N11 Au6C 121.3(6) . . ?
C98 N11 N12 109.2(6) . . ?
N11 N12 Au4A 120.0(4) . . ?
N11 N12 Au4B 117.6(5) . . ?
N11 N12 Au4C 112.8(5) . . ?
C99 N12 Au4A 132.1(5) . . ?
C99 N12 Au4B 127.3(5) . . ?
C99 N12 Au4C 135.6(6) . . ?
C99 N12 N11 107.8(6) . . ?
C16 N13 C17 114.3(10) . . ?
C20 N14 C19 115.3(8) . . ?
C51 N15 C52 118.6(8) . . ?
C55 N16 C54 111.9(9) . . ?
C86 N17 C87 119.0(7) . . ?
C90 N18 C89 117.7(8) . . ?
N1 C1 C2 108.8(6) . . ?
N1 C1 C4 119.0(6) . . ?
C2 C1 C4 132.2(7) . . ?
C1 C2 C3 106.5(6) . . ?
C1 C2 C10 129.6(7) . . ?
C3 C2 C10 123.9(7) . . ?
N2 C3 C2 108.2(6) . . ?
N2 C3 C7 118.4(6) . . ?
C2 C3 C7 133.4(7) . . ?
C1 C4 H4 107.1 . . ?
C1 C4 C6 111.7(8) . . ?
C5 C4 C1 112.1(8) . . ?
C5 C4 H4 107.1 . . ?
C5 C4 C6 111.3(8) . . ?
C6 C4 H4 107.1 . . ?
C4 C5 H5A 109.5 . . ?
C4 C5 H5B 109.5 . . ?
C4 C5 H5C 109.5 . . ?
H5A C5 H5B 109.5 . . ?
H5A C5 H5C 109.5 . . ?
H5B C5 H5C 109.5 . . ?
C4 C6 H6A 109.5 . . ?
C4 C6 H6B 109.5 . . ?
C4 C6 H6C 109.5 . . ?
H6A C6 H6B 109.5 . . ?
H6A C6 H6C 109.5 . . ?
H6B C6 H6C 109.5 . . ?
C3 C7 H7 107.9 . . ?
C3 C7 C8 112.8(7) . . ?
C8 C7 H7 107.9 . . ?
C9 C7 C3 109.4(7) . . ?
C9 C7 H7 107.9 . . ?
C9 C7 C8 110.8(8) . . ?
C7 C8 H8A 109.5 . . ?
C7 C8 H8B 109.5 . . ?
C7 C8 H8C 109.5 . . ?
H8A C8 H8B 109.5 . . ?
H8A C8 H8C 109.5 . . ?
H8B C8 H8C 109.5 . . ?
C7 C9 H9A 109.5 . . ?
C7 C9 H9B 109.5 . . ?
C7 C9 H9C 109.5 . . ?
H9A C9 H9B 109.5 . . ?
H9A C9 H9C 109.5 . . ?
H9B C9 H9C 109.5 . . ?
C11 C10 C2 118.4(8) . . ?
C11 C10 C15 119.2(8) . . ?
C15 C10 C2 122.1(8) . . ?
C10 C11 H11 118.8 . . ?
C10 C11 C12 122.4(9) . . ?
C12 C11 H11 118.8 . . ?
C11 C12 C16 118.9(9) . . ?
C13 C12 C11 118.1(10) . . ?
C13 C12 C16 122.5(8) . . ?
C12 C13 H13 118.5 . . ?
C12 C13 C14 123.1(9) . . ?
C14 C13 H13 118.5 . . ?
C13 C14 H14 121.3 . . ?
C13 C14 C15 117.3(10) . . ?
C15 C14 H14 121.3 . . ?
C10 C15 C14 119.8(9) . . ?
C10 C15 H15 120.1 . . ?
C14 C15 H15 120.1 . . ?
N13 C16 C12 123.1(10) . . ?
N13 C16 H16 118.4 . . ?
C12 C16 H16 118.4 . . ?
N13 C17 H17A 110.7 . . ?
N13 C17 H17B 110.7 . . ?
N13 C17 C18 105.2(9) . . ?
H17A C17 H17B 108.8 . . ?
C18 C17 H17A 110.7 . . ?
C18 C17 H17B 110.7 . . ?
C17 C18 H18A 109.7 . . ?
C17 C18 H18B 109.7 . . ?
H18A C18 H18B 108.2 . . ?
C19 C18 C17 109.7(9) . . ?
C19 C18 H18A 109.7 . . ?
C19 C18 H18B 109.7 . . ?
N14 C19 C18 107.2(8) . . ?
N14 C19 H19A 110.3 . . ?
N14 C19 H19B 110.3 . . ?
C18 C19 H19A 110.3 . . ?
C18 C19 H19B 110.3 . . ?
H19A C19 H19B 108.5 . . ?
N14 C20 H20 119.6 . . ?
N14 C20 C21 120.8(8) . . ?
C21 C20 H20 119.6 . . ?
C22 C21 C20 121.7(8) . . ?
C26 C21 C20 118.8(7) . . ?
C26 C21 C22 119.5(8) . . ?
C21 C22 H22 120.1 . . ?
C23 C22 C21 119.8(8) . . ?
C23 C22 H22 120.1 . . ?
C22 C23 C24 118.7(7) . . ?
C22 C23 C27 121.1(8) . . ?
C24 C23 C27 120.2(8) . . ?
C23 C24 H24 118.9 . . ?
C23 C24 C25 122.3(9) . . ?
C25 C24 H24 118.9 . . ?
C24 C25 H25 121.4 . . ?
C26 C25 C24 117.2(9) . . ?
C26 C25 H25 121.4 . . ?
C21 C26 C25 122.5(8) . . ?
C21 C26 H26 118.8 . . ?
C25 C26 H26 118.8 . . ?
C28 C27 C23 125.9(6) . . ?
C29 C27 C23 126.4(7) . . ?
C29 C27 C28 107.6(6) . . ?
N7 C28 C27 108.0(6) . . ?
N7 C28 C30 123.0(6) . . ?
C27 C28 C30 128.9(6) . . ?
N8 C29 C33 120.4(7) . . ?
C27 C29 N8 108.7(6) . . ?
C27 C29 C33 130.8(7) . . ?
C28 C30 H30 106.1 . . ?
C28 C30 C32 112.5(7) . . ?
C31 C30 C28 110.6(7) . . ?
C31 C30 H30 106.1 . . ?
C31 C30 C32 114.6(7) . . ?
C32 C30 H30 106.1 . . ?
C30 C31 H31A 109.5 . . ?
C30 C31 H31B 109.5 . . ?
C30 C31 H31C 109.5 . . ?
H31A C31 H31B 109.5 . . ?
H31A C31 H31C 109.5 . . ?
H31B C31 H31C 109.5 . . ?
C30 C32 H32A 109.5 . . ?
C30 C32 H32B 109.5 . . ?
C30 C32 H32C 109.5 . . ?
H32A C32 H32B 109.5 . . ?
H32A C32 H32C 109.5 . . ?
H32B C32 H32C 109.5 . . ?
C29 C33 H33 94.1 . . ?
C34 C33 C29 112.6(9) . . ?
C34 C33 H33 94.1 . . ?
C35 C33 C29 114.6(9) . . ?
C35 C33 H33 94.1 . . ?
C35 C33 C34 131.2(9) . . ?
C33 C34 H34A 109.5 . . ?
C33 C34 H34B 109.5 . . ?
C33 C34 H34C 109.5 . . ?
H34A C34 H34B 109.5 . . ?
H34A C34 H34C 109.5 . . ?
H34B C34 H34C 109.5 . . ?
C33 C35 H35A 109.5 . . ?
C33 C35 H35B 109.5 . . ?
C33 C35 H35C 109.5 . . ?
H35A C35 H35B 109.5 . . ?
H35A C35 H35C 109.5 . . ?
H35B C35 H35C 109.5 . . ?
N3 C36 C37 109.9(6) . . ?
N3 C36 C39 122.6(7) . . ?
C37 C36 C39 127.5(6) . . ?
C36 C37 C38 105.3(6) . . ?
C36 C37 C45 127.4(6) . . ?
C38 C37 C45 127.3(7) . . ?
N4 C38 C37 108.1(6) . . ?
N4 C38 C42 119.9(6) . . ?
C37 C38 C42 132.0(7) . . ?
C36 C39 H39 106.6 . . ?
C36 C39 C41 109.8(7) . . ?
C40 C39 C36 115.0(8) . . ?
C40 C39 H39 106.6 . . ?
C40 C39 C41 111.8(8) . . ?
C41 C39 H39 106.6 . . ?
C39 C40 H40A 109.5 . . ?
C39 C40 H40B 109.5 . . ?
C39 C40 H40C 109.5 . . ?
H40A C40 H40B 109.5 . . ?
H40A C40 H40C 109.5 . . ?
H40B C40 H40C 109.5 . . ?
C39 C41 H41A 109.5 . . ?
C39 C41 H41B 109.5 . . ?
C39 C41 H41C 109.5 . . ?
H41A C41 H41B 109.5 . . ?
H41A C41 H41C 109.5 . . ?
H41B C41 H41C 109.5 . . ?
C38 C42 H42 107.3 . . ?
C38 C42 C44 113.1(7) . . ?
C43 C42 C38 110.7(8) . . ?
C43 C42 H42 107.3 . . ?
C43 C42 C44 110.9(8) . . ?
C44 C42 H42 107.3 . . ?
C42 C43 H43A 109.5 . . ?
C42 C43 H43B 109.5 . . ?
C42 C43 H43C 109.5 . . ?
H43A C43 H43B 109.5 . . ?
H43A C43 H43C 109.5 . . ?
H43B C43 H43C 109.5 . . ?
C42 C44 H44A 109.5 . . ?
C42 C44 H44B 109.5 . . ?
C42 C44 H44C 109.5 . . ?
H44A C44 H44B 109.5 . . ?
H44A C44 H44C 109.5 . . ?
H44B C44 H44C 109.5 . . ?
C46 C45 C37 120.0(8) . . ?
C50 C45 C37 121.3(8) . . ?
C50 C45 C46 118.7(7) . . ?
C45 C46 H46 119.9 . . ?
C45 C46 C47 120.3(8) . . ?
C47 C46 H46 119.9 . . ?
C46 C47 C51 119.1(8) . . ?
C48 C47 C46 120.1(8) . . ?
C48 C47 C51 120.8(7) . . ?
C47 C48 H48 120.2 . . ?
C47 C48 C49 119.6(7) . . ?
C49 C48 H48 120.2 . . ?
C48 C49 H49 120.2 . . ?
C48 C49 C50 119.6(8) . . ?
C50 C49 H49 120.2 . . ?
C45 C50 C49 121.7(9) . . ?
C45 C50 H50 119.1 . . ?
C49 C50 H50 119.1 . . ?
N15 C51 C47 122.3(8) . . ?
N15 C51 H51 118.8 . . ?
C47 C51 H51 118.8 . . ?
N15 C52 H52A 109.1 . . ?
N15 C52 H52B 109.1 . . ?
N15 C52 C53 112.5(8) . . ?
H52A C52 H52B 107.8 . . ?
C53 C52 H52A 109.1 . . ?
C53 C52 H52B 109.1 . . ?
C52 C53 H53A 108.8 . . ?
C52 C53 H53B 108.8 . . ?
C52 C53 C54 114.0(8) . . ?
H53A C53 H53B 107.6 . . ?
C54 C53 H53A 108.8 . . ?
C54 C53 H53B 108.8 . . ?
N16 C54 C53 107.7(8) . . ?
N16 C54 H54A 110.2 . . ?
N16 C54 H54B 110.2 . . ?
C53 C54 H54A 110.2 . . ?
C53 C54 H54B 110.2 . . ?
H54A C54 H54B 108.5 . . ?
N16 C55 H55 119.6 . . ?
N16 C55 C56 120.8(10) . . ?
C56 C55 H55 119.6 . . ?
C57 C56 C55 125.3(7) . . ?
C61 C56 C55 118.5(9) . . ?
C61 C56 C57 116.3(8) . . ?
C56 C57 H57 118.7 . . ?
C58 C57 C56 122.5(8) . . ?
C58 C57 H57 118.7 . . ?
C57 C58 H58 120.2 . . ?
C57 C58 C59 119.5(9) . . ?
C59 C58 H58 120.2 . . ?
C58 C59 H59 120.1 . . ?
C60 C59 C58 119.9(8) . . ?
C60 C59 H59 120.1 . . ?
C59 C60 C62 120.3(7) . . ?
C61 C60 C59 118.6(7) . . ?
C61 C60 C62 121.1(8) . . ?
C56 C61 H61 118.4 . . ?
C60 C61 C56 123.2(9) . . ?
C60 C61 H61 118.4 . . ?
C63 C62 C60 128.2(6) . . ?
C63 C62 C64 105.7(6) . . ?
C64 C62 C60 125.9(6) . . ?
N9 C63 C62 108.8(6) . . ?
N9 C63 C65 119.3(6) . . ?
C62 C63 C65 131.8(6) . . ?
N10 C64 C62 107.6(6) . . ?
N10 C64 C68 125.0(6) . . ?
C62 C64 C68 127.4(6) . . ?
C63 C65 H65 107.0 . . ?
C66 C65 C63 111.4(7) . . ?
C66 C65 H65 107.0 . . ?
C67 C65 C63 113.1(8) . . ?
C67 C65 H65 107.0 . . ?
C67 C65 C66 110.8(7) . . ?
C65 C66 H66A 109.5 . . ?
C65 C66 H66B 109.5 . . ?
C65 C66 H66C 109.5 . . ?
H66A C66 H66B 109.5 . . ?
H66A C66 H66C 109.5 . . ?
H66B C66 H66C 109.5 . . ?
C65 C67 H67A 109.5 . . ?
C65 C67 H67B 109.5 . . ?
C65 C67 H67C 109.5 . . ?
H67A C67 H67B 109.5 . . ?
H67A C67 H67C 109.5 . . ?
H67B C67 H67C 109.5 . . ?
C64 C68 H68 106.6 . . ?
C64 C68 C69 110.9(7) . . ?
C64 C68 C70 112.5(7) . . ?
C69 C68 H68 106.6 . . ?
C69 C68 C70 113.1(7) . . ?
C70 C68 H68 106.6 . . ?
C68 C69 H69A 109.5 . . ?
C68 C69 H69B 109.5 . . ?
C68 C69 H69C 109.5 . . ?
H69A C69 H69B 109.5 . . ?
H69A C69 H69C 109.5 . . ?
H69B C69 H69C 109.5 . . ?
C68 C70 H70A 109.5 . . ?
C68 C70 H70B 109.5 . . ?
C68 C70 H70C 109.5 . . ?
H70A C70 H70B 109.5 . . ?
H70A C70 H70C 109.5 . . ?
H70B C70 H70C 109.5 . . ?
N5 C71 C72 108.2(6) . . ?
N5 C71 C74 122.9(6) . . ?
C72 C71 C74 128.7(6) . . ?
C71 C72 C73 106.7(6) . . ?
C71 C72 C80 126.5(6) . . ?
C73 C72 C80 126.8(6) . . ?
N6 C73 C72 108.4(5) . . ?
N6 C73 C77 121.4(6) . . ?
C72 C73 C77 130.1(6) . . ?
C71 C74 H74 106.8 . . ?
C71 C74 C75 112.0(7) . . ?
C75 C74 H74 106.8 . . ?
C76 C74 C71 112.0(7) . . ?
C76 C74 H74 106.8 . . ?
C76 C74 C75 111.9(7) . . ?
C74 C75 H75A 109.5 . . ?
C74 C75 H75B 109.5 . . ?
C74 C75 H75C 109.5 . . ?
H75A C75 H75B 109.5 . . ?
H75A C75 H75C 109.5 . . ?
H75B C75 H75C 109.5 . . ?
C74 C76 H76A 109.5 . . ?
C74 C76 H76B 109.5 . . ?
C74 C76 H76C 109.5 . . ?
H76A C76 H76B 109.5 . . ?
H76A C76 H76C 109.5 . . ?
H76B C76 H76C 109.5 . . ?
C73 C77 H77 106.3 . . ?
C73 C77 C78 113.4(7) . . ?
C73 C77 C79 112.9(7) . . ?
C78 C77 H77 106.3 . . ?
C78 C77 C79 111.1(6) . . ?
C79 C77 H77 106.3 . . ?
C77 C78 H78A 109.5 . . ?
C77 C78 H78B 109.5 . . ?
C77 C78 H78C 109.5 . . ?
H78A C78 H78B 109.5 . . ?
H78A C78 H78C 109.5 . . ?
H78B C78 H78C 109.5 . . ?
C77 C79 H79A 109.5 . . ?
C77 C79 H79B 109.5 . . ?
C77 C79 H79C 109.5 . . ?
H79A C79 H79B 109.5 . . ?
H79A C79 H79C 109.5 . . ?
H79B C79 H79C 109.5 . . ?
C81 C80 C72 120.7(7) . . ?
C81 C80 C85 119.2(6) . . ?
C85 C80 C72 120.1(7) . . ?
C80 C81 H81 119.4 . . ?
C80 C81 C82 121.3(7) . . ?
C82 C81 H81 119.4 . . ?
C81 C82 C86 120.1(8) . . ?
C83 C82 C81 118.1(7) . . ?
C83 C82 C86 121.8(7) . . ?
C82 C83 H83 118.9 . . ?
C84 C83 C82 122.2(7) . . ?
C84 C83 H83 118.9 . . ?
C83 C84 H84 119.8 . . ?
C83 C84 C85 120.4(8) . . ?
C85 C84 H84 119.8 . . ?
C80 C85 H85 120.6 . . ?
C84 C85 C80 118.9(7) . . ?
C84 C85 H85 120.6 . . ?
N17 C86 C82 123.6(7) . . ?
N17 C86 H86 118.2 . . ?
C82 C86 H86 118.2 . . ?
N17 C87 H87A 110.3 . . ?
N17 C87 H87B 110.3 . . ?
N17 C87 C88 107.3(7) . . ?
H87A C87 H87B 108.5 . . ?
C88 C87 H87A 110.3 . . ?
C88 C87 H87B 110.3 . . ?
C87 C88 H88A 109.0 . . ?
C87 C88 H88B 109.0 . . ?
H88A C88 H88B 107.8 . . ?
C89 C88 C87 112.9(8) . . ?
C89 C88 H88A 109.0 . . ?
C89 C88 H88B 109.0 . . ?
N18 C89 C88 111.5(8) . . ?
N18 C89 H89A 109.3 . . ?
N18 C89 H89B 109.3 . . ?
C88 C89 H89A 109.3 . . ?
C88 C89 H89B 109.3 . . ?
H89A C89 H89B 108.0 . . ?
N18 C90 H90 118.9 . . ?
N18 C90 C91 122.1(8) . . ?
C91 C90 H90 118.9 . . ?
C92 C91 C90 121.8(8) . . ?
C96 C91 C90 119.6(7) . . ?
C96 C91 C92 118.5(7) . . ?
C91 C92 H92 119.1 . . ?
C93 C92 C91 121.7(8) . . ?
C93 C92 H92 119.1 . . ?
C92 C93 C94 118.2(7) . . ?
C92 C93 C97 119.5(7) . . ?
C94 C93 C97 122.2(7) . . ?
C93 C94 H94 119.5 . . ?
C95 C94 C93 121.0(8) . . ?
C95 C94 H94 119.5 . . ?
C94 C95 H95 120.6 . . ?
C96 C95 C94 118.7(8) . . ?
C96 C95 H95 120.6 . . ?
C91 C96 H96 119.2 . . ?
C95 C96 C91 121.7(7) . . ?
C95 C96 H96 119.2 . . ?
C98 C97 C93 124.6(6) . . ?
C99 C97 C93 130.1(6) . . ?
C99 C97 C98 105.3(6) . . ?
N11 C98 C97 108.8(6) . . ?
N11 C98 C100 120.2(6) . . ?
C97 C98 C100 131.0(7) . . ?
N12 C99 C97 108.9(6) . . ?
N12 C99 C103 119.1(7) . . ?
C97 C99 C103 131.9(7) . . ?
C98 C100 H100 106.5 . . ?
C98 C100 C101 113.0(8) . . ?
C98 C100 C102 112.4(8) . . ?
C101 C100 H100 106.5 . . ?
C102 C100 H100 106.5 . . ?
C102 C100 C101 111.4(8) . . ?
C100 C101 H10A 109.5 . . ?
C100 C101 H10B 109.5 . . ?
C100 C101 H10C 109.5 . . ?
H10A C101 H10B 109.5 . . ?
H10A C101 H10C 109.5 . . ?
H10B C101 H10C 109.5 . . ?
C100 C102 H10D 109.5 . . ?
C100 C102 H10E 109.5 . . ?
C100 C102 H10F 109.5 . . ?
H10D C102 H10E 109.5 . . ?
H10D C102 H10F 109.5 . . ?
H10E C102 H10F 109.5 . . ?
C99 C103 H103 108.9 . . ?
C99 C103 C105 107.3(8) . . ?
C104 C103 C99 117.4(8) . . ?
C104 C103 H103 108.9 . . ?
C104 C103 C105 105.1(9) . . ?
C105 C103 H103 108.9 . . ?
C103 C104 H10G 109.5 . . ?
C103 C104 H10H 109.5 . . ?
C103 C104 H10I 109.5 . . ?
H10G C104 H10H 109.5 . . ?
H10G C104 H10I 109.5 . . ?
H10H C104 H10I 109.5 . . ?
C103 C105 H10J 109.5 . . ?
C103 C105 H10K 109.5 . . ?
C103 C105 H10L 109.5 . . ?
H10J C105 H10K 109.5 . . ?
H10J C105 H10L 109.5 . . ?
H10K C105 H10L 109.5 . . ?

loop_
_geom_bond_atom_site_label_1
_geom_bond_atom_site_label_2
_geom_bond_distance
_geom_bond_site_symmetry_2
_geom_bond_publ_flag
Au1A Au2A 3.3498(8) . ?
Au1A Au3A 3.3251(8) . ?
Au1A N1 2.001(6) . ?
Au1A N6 1.972(5) . ?
Au1B Au2B 3.311(11) . ?
Au1B Au3B 3.270(12) . ?
Au1B N1 1.977(11) . ?
Au1B N6 2.152(10) . ?
Au1C Au2C 3.379(16) . ?
Au1C Au3C 3.359(17) . ?
Au1C N1 2.127(11) . ?
Au1C N6 2.093(11) . ?
Au2A Au3A 3.3572(8) . ?
Au2A N2 1.985(6) . ?
Au2A N3 1.997(6) . ?
Au2B Au3B 3.296(12) . ?
Au2B N2 2.162(10) . ?
Au2B N3 2.067(10) . ?
Au2C N2 2.139(14) . ?
Au2C N3 2.026(14) . ?
Au3A N4 1.999(6) . ?
Au3A N5 2.000(6) . ?
Au3B N4 2.004(10) . ?
Au3B N5 2.230(10) . ?
Au3C N4 2.074(16) . ?
Au3C N5 2.076(16) . ?
Au4A Au5A 3.3613(7) . ?
Au4A Au6A 3.3554(8) . ?
Au4A N7 1.981(6) . ?
Au4A N12 1.993(6) . ?
Au4B Au5B 3.333(8) . ?
Au4B Au6B 3.362(8) . ?
Au4B N7 2.219(8) . ?
Au4B N12 1.976(9) . ?
Au4C Au5C 3.361(13) . ?
Au4C Au6C 3.376(16) . ?
Au4C N7 2.386(10) . ?
Au4C N12 1.822(11) . ?
Au5A Au6A 3.3052(9) . ?
Au5A N8 2.000(6) . ?
Au5A N9 2.003(6) . ?
Au5B Au6B 3.380(8) . ?
Au5B N8 2.080(8) . ?
Au5B N9 2.185(8) . ?
Au5C N8 2.382(10) . ?
Au5C N9 1.866(11) . ?
Au6A N10 1.994(6) . ?
Au6A N11 2.003(6) . ?
Au6B N10 2.284(7) . ?
Au6B N11 2.045(8) . ?
Au6C N10 2.008(19) . ?
Au6C N11 2.07(2) . ?
N1 N2 1.357(8) . ?
N1 C1 1.349(9) . ?
N2 C3 1.350(9) . ?
N3 N4 1.370(8) . ?
N3 C36 1.353(8) . ?
N4 C38 1.323(9) . ?
N5 N6 1.360(7) . ?
N5 C71 1.361(8) . ?
N6 C73 1.373(8) . ?
N7 N8 1.373(7) . ?
N7 C28 1.359(8) . ?
N8 C29 1.359(9) . ?
N9 N10 1.357(8) . ?
N9 C63 1.339(8) . ?
N10 C64 1.352(8) . ?
N11 N12 1.369(7) . ?
N11 C98 1.324(9) . ?
N12 C99 1.348(9) . ?
N13 C16 1.233(10) . ?
N13 C17 1.516(13) . ?
N14 C19 1.488(12) . ?
N14 C20 1.250(11) . ?
N15 C51 1.285(9) . ?
N15 C52 1.463(11) . ?
N16 C54 1.480(12) . ?
N16 C55 1.213(10) . ?
N17 C86 1.235(10) . ?
N17 C87 1.461(10) . ?
N18 C89 1.428(10) . ?
N18 C90 1.252(10) . ?
C1 C2 1.355(10) . ?
C1 C4 1.507(10) . ?
C2 C3 1.392(10) . ?
C2 C10 1.511(10) . ?
C3 C7 1.520(10) . ?
C4 H4 1.0000 . ?
C4 C5 1.502(13) . ?
C4 C6 1.516(12) . ?
C5 H5A 0.9800 . ?
C5 H5B 0.9800 . ?
C5 H5C 0.9800 . ?
C6 H6A 0.9800 . ?
C6 H6B 0.9800 . ?
C6 H6C 0.9800 . ?
C7 H7 1.0000 . ?
C7 C8 1.522(11) . ?
C7 C9 1.514(12) . ?
C8 H8A 0.9800 . ?
C8 H8B 0.9800 . ?
C8 H8C 0.9800 . ?
C9 H9A 0.9800 . ?
C9 H9B 0.9800 . ?
C9 H9C 0.9800 . ?
C10 C11 1.359(11) . ?
C10 C15 1.371(12) . ?
C11 H11 0.9500 . ?
C11 C12 1.382(10) . ?
C12 C13 1.327(13) . ?
C12 C16 1.506(13) . ?
C13 H13 0.9500 . ?
C13 C14 1.389(13) . ?
C14 H14 0.9500 . ?
C14 C15 1.414(11) . ?
C15 H15 0.9500 . ?
C16 H16 0.9500 . ?
C17 H17A 0.9900 . ?
C17 H17B 0.9900 . ?
C17 C18 1.561(14) . ?
C18 H18A 0.9900 . ?
C18 H18B 0.9900 . ?
C18 C19 1.488(13) . ?
C19 H19A 0.9900 . ?
C19 H19B 0.9900 . ?
C20 H20 0.9500 . ?
C20 C21 1.468(12) . ?
C21 C22 1.404(10) . ?
C21 C26 1.348(11) . ?
C22 H22 0.9500 . ?
C22 C23 1.368(11) . ?
C23 C24 1.371(11) . ?
C23 C27 1.513(9) . ?
C24 H24 0.9500 . ?
C24 C25 1.391(10) . ?
C25 H25 0.9500 . ?
C25 C26 1.362(12) . ?
C26 H26 0.9500 . ?
C27 C28 1.382(9) . ?
C27 C29 1.347(10) . ?
C28 C30 1.511(9) . ?
C29 C33 1.526(10) . ?
C30 H30 1.0000 . ?
C30 C31 1.497(12) . ?
C30 C32 1.516(12) . ?
C31 H31A 0.9800 . ?
C31 H31B 0.9800 . ?
C31 H31C 0.9800 . ?
C32 H32A 0.9800 . ?
C32 H32B 0.9800 . ?
C32 H32C 0.9800 . ?
C33 H33 1.0000 . ?
C33 C34 1.440(13) . ?
C33 C35 1.393(13) . ?
C34 H34A 0.9800 . ?
C34 H34B 0.9800 . ?
C34 H34C 0.9800 . ?
C35 H35A 0.9800 . ?
C35 H35B 0.9800 . ?
C35 H35C 0.9800 . ?
C36 C37 1.363(10) . ?
C36 C39 1.506(10) . ?
C37 C38 1.418(9) . ?
C37 C45 1.486(9) . ?
C38 C42 1.504(10) . ?
C39 H39 1.0000 . ?
C39 C40 1.493(13) . ?
C39 C41 1.541(12) . ?
C40 H40A 0.9800 . ?
C40 H40B 0.9800 . ?
C40 H40C 0.9800 . ?
C41 H41A 0.9800 . ?
C41 H41B 0.9800 . ?
C41 H41C 0.9800 . ?
C42 H42 1.0000 . ?
C42 C43 1.501(14) . ?
C42 C44 1.525(12) . ?
C43 H43A 0.9800 . ?
C43 H43B 0.9800 . ?
C43 H43C 0.9800 . ?
C44 H44A 0.9800 . ?
C44 H44B 0.9800 . ?
C44 H44C 0.9800 . ?
C45 C46 1.382(11) . ?
C45 C50 1.360(11) . ?
C46 H46 0.9500 . ?
C46 C47 1.404(9) . ?
C47 C48 1.372(11) . ?
C47 C51 1.473(12) . ?
C48 H48 0.9500 . ?
C48 C49 1.378(12) . ?
C49 H49 0.9500 . ?
C49 C50 1.393(10) . ?
C50 H50 0.9500 . ?
C51 H51 0.9500 . ?
C52 H52A 0.9900 . ?
C52 H52B 0.9900 . ?
C52 C53 1.497(12) . ?
C53 H53A 0.9900 . ?
C53 H53B 0.9900 . ?
C53 C54 1.534(11) . ?
C54 H54A 0.9900 . ?
C54 H54B 0.9900 . ?
C55 H55 0.9500 . ?
C55 C56 1.520(12) . ?
C56 C57 1.411(12) . ?
C56 C61 1.383(10) . ?
C57 H57 0.9500 . ?
C57 C58 1.354(12) . ?
C58 H58 0.9500 . ?
C58 C59 1.406(10) . ?
C59 H59 0.9500 . ?
C59 C60 1.392(11) . ?
C60 C61 1.381(11) . ?
C60 C62 1.494(9) . ?
C61 H61 0.9500 . ?
C62 C63 1.391(9) . ?
C62 C64 1.408(9) . ?
C63 C65 1.535(9) . ?
C64 C68 1.486(9) . ?
C65 H65 1.0000 . ?
C65 C66 1.516(11) . ?
C65 C67 1.486(12) . ?
C66 H66A 0.9800 . ?
C66 H66B 0.9800 . ?
C66 H66C 0.9800 . ?
C67 H67A 0.9800 . ?
C67 H67B 0.9800 . ?
C67 H67C 0.9800 . ?
C68 H68 1.0000 . ?
C68 C69 1.508(12) . ?
C68 C70 1.540(11) . ?
C69 H69A 0.9800 . ?
C69 H69B 0.9800 . ?
C69 H69C 0.9800 . ?
C70 H70A 0.9800 . ?
C70 H70B 0.9800 . ?
C70 H70C 0.9800 . ?
C71 C72 1.381(9) . ?
C71 C74 1.508(9) . ?
C72 C73 1.386(9) . ?
C72 C80 1.482(9) . ?
C73 C77 1.483(9) . ?
C74 H74 1.0000 . ?
C74 C75 1.526(11) . ?
C74 C76 1.481(13) . ?
C75 H75A 0.9800 . ?
C75 H75B 0.9800 . ?
C75 H75C 0.9800 . ?
C76 H76A 0.9800 . ?
C76 H76B 0.9800 . ?
C76 H76C 0.9800 . ?
C77 H77 1.0000 . ?
C77 C78 1.525(10) . ?
C77 C79 1.536(11) . ?
C78 H78A 0.9800 . ?
C78 H78B 0.9800 . ?
C78 H78C 0.9800 . ?
C79 H79A 0.9800 . ?
C79 H79B 0.9800 . ?
C79 H79C 0.9800 . ?
C80 C81 1.392(10) . ?
C80 C85 1.417(10) . ?
C81 H81 0.9500 . ?
C81 C82 1.392(9) . ?
C82 C83 1.381(10) . ?
C82 C86 1.447(11) . ?
C83 H83 0.9500 . ?
C83 C84 1.367(11) . ?
C84 H84 0.9500 . ?
C84 C85 1.389(9) . ?
C85 H85 0.9500 . ?
C86 H86 0.9500 . ?
C87 H87A 0.9900 . ?
C87 H87B 0.9900 . ?
C87 C88 1.536(11) . ?
C88 H88A 0.9900 . ?
C88 H88B 0.9900 . ?
C88 C89 1.531(11) . ?
C89 H89A 0.9900 . ?
C89 H89B 0.9900 . ?
C90 H90 0.9500 . ?
C90 C91 1.451(11) . ?
C91 C92 1.388(9) . ?
C91 C96 1.382(11) . ?
C92 H92 0.9500 . ?
C92 C93 1.375(10) . ?
C93 C94 1.405(11) . ?
C93 C97 1.499(9) . ?
C94 H94 0.9500 . ?
C94 C95 1.386(10) . ?
C95 H95 0.9500 . ?
C95 C96 1.376(11) . ?
C96 H96 0.9500 . ?
C97 C98 1.400(10) . ?
C97 C99 1.386(10) . ?
C98 C100 1.517(10) . ?
C99 C103 1.502(10) . ?
C100 H100 1.0000 . ?
C100 C101 1.521(14) . ?
C100 C102 1.520(13) . ?
C101 H10A 0.9800 . ?
C101 H10B 0.9800 . ?
C101 H10C 0.9800 . ?
C102 H10D 0.9800 . ?
C102 H10E 0.9800 . ?
C102 H10F 0.9800 . ?
C103 H103 1.0000 . ?
C103 C104 1.418(12) . ?
C103 C105 1.575(14) . ?
C104 H10G 0.9800 . ?
C104 H10H 0.9800 . ?
C104 H10I 0.9800 . ?
C105 H10J 0.9800 . ?
C105 H10K 0.9800 . ?
C105 H10L 0.9800 . ?

loop_
_geom_torsion_atom_site_label_1
_geom_torsion_atom_site_label_2
_geom_torsion_atom_site_label_3
_geom_torsion_atom_site_label_4
_geom_torsion
_geom_torsion_site_symmetry_1
_geom_torsion_site_symmetry_2
_geom_torsion_site_symmetry_3
_geom_torsion_site_symmetry_4
_geom_torsion_publ_flag
Au1A N1 N2 Au2A 10.9(8) . . . . ?
Au1A N1 N2 C3 -170.9(5) . . . . ?
Au1A N1 C1 C2 169.4(6) . . . . ?
Au1A N1 C1 C4 -10.8(13) . . . . ?
Au1A N6 C73 C72 176.6(5) . . . . ?
Au1A N6 C73 C77 -2.0(12) . . . . ?
Au1B N1 N2 Au2B 5.8(8) . . . . ?
Au1B N1 N2 C3 -154.2(6) . . . . ?
Au1B N1 C1 C2 146.9(7) . . . . ?
Au1B N1 C1 C4 -33.3(13) . . . . ?
Au1B N6 C73 C72 -162.5(6) . . . . ?
Au1B N6 C73 C77 18.9(13) . . . . ?
Au1C N1 N2 Au2C 7.4(9) . . . . ?
Au1C N1 N2 C3 167.0(6) . . . . ?
Au1C N1 C1 C2 -165.6(7) . . . . ?
Au1C N1 C1 C4 14.2(13) . . . . ?
Au1C N6 C73 C72 151.1(6) . . . . ?
Au1C N6 C73 C77 -27.5(12) . . . . ?
Au2A N2 C3 C2 177.5(6) . . . . ?
Au2A N2 C3 C7 -4.2(13) . . . . ?
Au2A N3 N4 Au3A -1.1(9) . . . . ?
Au2A N3 N4 C38 179.9(6) . . . . ?
Au2A N3 C36 C37 -179.3(7) . . . . ?
Au2A N3 C36 C39 -0.6(15) . . . . ?
Au2B N2 C3 C2 -160.2(6) . . . . ?
Au2B N2 C3 C7 18.0(11) . . . . ?
Au2B N3 N4 Au3B 0.2(9) . . . . ?
Au2B N3 N4 C38 -157.2(6) . . . . ?
Au2B N3 C36 C37 155.5(7) . . . . ?
Au2B N3 C36 C39 -25.9(14) . . . . ?
Au2C N2 C3 C2 154.7(7) . . . . ?
Au2C N2 C3 C7 -27.1(13) . . . . ?
Au2C N3 N4 Au3C -2.5(10) . . . . ?
Au2C N3 N4 C38 159.6(7) . . . . ?
Au2C N3 C36 C37 -155.8(8) . . . . ?
Au2C N3 C36 C39 22.8(14) . . . . ?
Au3A N4 C38 C37 179.5(6) . . . . ?
Au3A N4 C38 C42 0.0(14) . . . . ?
Au3A N5 N6 Au1A 2.7(8) . . . . ?
Au3A N5 N6 C73 -178.7(5) . . . . ?
Au3A N5 C71 C72 180.0(6) . . . . ?
Au3A N5 C71 C74 -4.0(13) . . . . ?
Au3B N4 C38 C37 -154.7(7) . . . . ?
Au3B N4 C38 C42 25.7(14) . . . . ?
Au3B N5 N6 Au1B 5.1(7) . . . . ?
Au3B N5 N6 C73 -159.5(6) . . . . ?
Au3B N5 C71 C72 156.5(6) . . . . ?
Au3B N5 C71 C74 -27.6(12) . . . . ?
Au3C N4 C38 C37 159.3(7) . . . . ?
Au3C N4 C38 C42 -20.3(13) . . . . ?
Au3C N5 N6 Au1C 6.1(9) . . . . ?
Au3C N5 N6 C73 162.6(7) . . . . ?
Au3C N5 C71 C72 -159.1(7) . . . . ?
Au3C N5 C71 C74 16.9(13) . . . . ?
Au4A N7 N8 Au5A 5.2(8) . . . . ?
Au4A N7 N8 C29 -171.8(6) . . . . ?
Au4A N7 C28 C27 171.3(6) . . . . ?
Au4A N7 C28 C30 -7.8(13) . . . . ?
Au4A N12 C99 C97 -178.0(6) . . . . ?
Au4A N12 C99 C103 3.3(14) . . . . ?
Au4B N7 N8 Au5B 2.4(8) . . . . ?
Au4B N7 N8 C29 -150.5(6) . . . . ?
Au4B N7 C28 C27 147.1(7) . . . . ?
Au4B N7 C28 C30 -32.1(12) . . . . ?
Au4B N12 C99 C97 -151.2(7) . . . . ?
Au4B N12 C99 C103 30.1(13) . . . . ?
Au4C Au5C N9 N10 26.8(9) . . . . ?
Au4C Au5C N9 C63 -179.9(8) . . . . ?
Au4C N7 N8 Au5C 5.8(8) . . . . ?
Au4C N7 N8 C29 171.5(6) . . . . ?
Au4C N7 C28 C27 -167.3(7) . . . . ?
Au4C N7 C28 C30 13.5(14) . . . . ?
Au4C N12 C99 C97 153.1(9) . . . . ?
Au4C N12 C99 C103 -25.6(15) . . . . ?
Au5A N8 C29 C27 -178.8(6) . . . . ?
Au5A N8 C29 C33 0.9(13) . . . . ?
Au5A N9 N10 Au6A -5.9(9) . . . . ?
Au5A N9 N10 C64 -176.2(6) . . . . ?
Au5A N9 C63 C62 177.1(6) . . . . ?
Au5A N9 C63 C65 -5.8(13) . . . . ?
Au5B N8 C29 C27 -151.4(7) . . . . ?
Au5B N8 C29 C33 28.4(13) . . . . ?
Au5B N9 N10 Au6B -8.5(8) . . . . ?
Au5B N9 N10 C64 -153.6(6) . . . . ?
Au5B N9 C63 C62 150.8(6) . . . . ?
Au5B N9 C63 C65 -32.2(12) . . . . ?
Au5C Au4C N12 N11 -21.8(9) . . . . ?
Au5C Au4C N12 C99 -176.2(8) . . . . ?
Au5C N8 C29 C27 158.9(7) . . . . ?
Au5C N8 C29 C33 -21.4(14) . . . . ?
Au5C N9 N10 Au6C -22.3(13) . . . . ?
Au5C N9 N10 C64 161.5(7) . . . . ?
Au5C N9 C63 C62 -153.4(8) . . . . ?
Au5C N9 C63 C65 23.6(14) . . . . ?
Au6A N10 C64 C62 -170.7(6) . . . . ?
Au6A N10 C64 C68 10.9(14) . . . . ?
Au6A N11 N12 Au4A -5.3(9) . . . . ?
Au6A N11 N12 C99 178.4(6) . . . . ?
Au6A N11 C98 C97 -176.5(7) . . . . ?
Au6A N11 C98 C100 2.7(15) . . . . ?
Au6B N10 C64 C62 -144.8(6) . . . . ?
Au6B N10 C64 C68 36.8(12) . . . . ?
Au6B N11 N12 Au4B -0.2(9) . . . . ?
Au6B N11 N12 C99 -152.7(7) . . . . ?
Au6B N11 C98 C97 153.6(7) . . . . ?
Au6B N11 C98 C100 -27.2(13) . . . . ?
Au6C Au4C N12 N11 -4.6(6) . . . . ?
Au6C Au4C N12 C99 -159.0(11) . . . . ?
Au6C N10 C64 C62 -178.5(10) . . . . ?
Au6C N10 C64 C68 3.0(15) . . . . ?
Au6C N11 N12 Au4C 8.8(12) . . . . ?
Au6C N11 N12 C99 170.3(10) . . . . ?
Au6C N11 C98 C97 -169.9(10) . . . . ?
Au6C N11 C98 C100 9.3(15) . . . . ?
N1 N2 C3 C2 -0.5(10) . . . . ?
N1 N2 C3 C7 177.8(7) . . . . ?
N1 C1 C2 C3 0.8(11) . . . . ?
N1 C1 C2 C10 -178.9(8) . . . . ?
N1 C1 C4 C5 -113.5(9) . . . . ?
N1 C1 C4 C6 120.8(9) . . . . ?
N2 N1 C1 C2 -1.1(10) . . . . ?
N2 N1 C1 C4 178.6(8) . . . . ?
N2 C3 C7 C8 147.2(8) . . . . ?
N2 C3 C7 C9 -89.0(9) . . . . ?
N3 N4 C38 C37 -1.6(11) . . . . ?
N3 N4 C38 C42 178.9(8) . . . . ?
N3 C36 C37 C38 1.3(11) . . . . ?
N3 C36 C37 C45 -179.3(9) . . . . ?
N3 C36 C39 C40 -63.4(12) . . . . ?
N3 C36 C39 C41 63.6(12) . . . . ?
N4 N3 C36 C37 -2.3(11) . . . . ?
N4 N3 C36 C39 176.4(8) . . . . ?
N4 C38 C42 C43 -96.5(10) . . . . ?
N4 C38 C42 C44 138.4(9) . . . . ?
N5 N6 C73 C72 -1.8(9) . . . . ?
N5 N6 C73 C77 179.6(7) . . . . ?
N5 C71 C72 C73 -1.7(10) . . . . ?
N5 C71 C72 C80 -179.5(7) . . . . ?
N5 C71 C74 C75 -59.2(11) . . . . ?
N5 C71 C74 C76 67.5(11) . . . . ?
N6 N5 C71 C72 0.6(9) . . . . ?
N6 N5 C71 C74 176.6(8) . . . . ?
N6 C73 C77 C78 -56.2(10) . . . . ?
N6 C73 C77 C79 71.3(10) . . . . ?
N7 Au4C N12 N11 -113.2(8) . . . . ?
N7 Au4C N12 C99 92.3(12) . . . . ?
N7 N8 C29 C27 -2.4(10) . . . . ?
N7 N8 C29 C33 177.4(8) . . . . ?
N7 C28 C30 C31 -61.7(11) . . . . ?
N7 C28 C30 C32 67.9(11) . . . . ?
N8 Au5C N9 N10 116.2(9) . . . . ?
N8 Au5C N9 C63 -90.5(13) . . . . ?
N8 N7 C28 C27 -2.6(10) . . . . ?
N8 N7 C28 C30 178.2(8) . . . . ?
N8 C29 C33 C34 92.6(12) . . . . ?
N8 C29 C33 C35 -99.9(11) . . . . ?
N9 N10 C64 C62 -2.0(10) . . . . ?
N9 N10 C64 C68 179.6(8) . . . . ?
N9 C63 C65 C66 135.5(9) . . . . ?
N9 C63 C65 C67 -98.8(10) . . . . ?
N10 N9 C63 C62 0.3(10) . . . . ?
N10 N9 C63 C65 177.4(8) . . . . ?
N10 C64 C68 C69 -76.3(11) . . . . ?
N10 C64 C68 C70 51.5(12) . . . . ?
N11 N12 C99 C97 -2.2(11) . . . . ?
N11 N12 C99 C103 179.1(8) . . . . ?
N11 C98 C100 C101 -97.8(10) . . . . ?
N11 C98 C100 C102 135.1(10) . . . . ?
N12 N11 C98 C97 0.1(11) . . . . ?
N12 N11 C98 C100 179.3(9) . . . . ?
N12 C99 C103 C104 148.3(10) . . . . ?
N12 C99 C103 C105 -93.7(10) . . . . ?
N13 C17 C18 C19 175.2(8) . . . . ?
N14 C20 C21 C22 -9.3(13) . . . . ?
N14 C20 C21 C26 168.2(8) . . . . ?
N15 C52 C53 C54 73.0(11) . . . . ?
N16 C55 C56 C57 -2.7(13) . . . . ?
N16 C55 C56 C61 177.0(8) . . . . ?
N17 C87 C88 C89 65.5(9) . . . . ?
N18 C90 C91 C92 9.7(12) . . . . ?
N18 C90 C91 C96 -168.3(8) . . . . ?
C1 N1 N2 Au2A -177.3(6) . . . . ?
C1 N1 N2 Au2B 161.0(6) . . . . ?
C1 N1 N2 Au2C -158.7(6) . . . . ?
C1 N1 N2 C3 1.0(9) . . . . ?
C1 C2 C3 N2 -0.2(10) . . . . ?
C1 C2 C3 C7 -178.1(10) . . . . ?
C1 C2 C10 C11 104.0(11) . . . . ?
C1 C2 C10 C15 -82.6(13) . . . . ?
C2 C1 C4 C5 66.2(13) . . . . ?
C2 C1 C4 C6 -59.5(14) . . . . ?
C2 C3 C7 C8 -35.1(14) . . . . ?
C2 C3 C7 C9 88.8(12) . . . . ?
C2 C10 C11 C12 171.5(8) . . . . ?
C2 C10 C15 C14 -172.6(8) . . . . ?
C3 C2 C10 C11 -75.7(11) . . . . ?
C3 C2 C10 C15 97.7(11) . . . . ?
C4 C1 C2 C3 -178.9(10) . . . . ?
C4 C1 C2 C10 1.4(18) . . . . ?
C10 C2 C3 N2 179.5(8) . . . . ?
C10 C2 C3 C7 1.6(16) . . . . ?
C10 C11 C12 C13 0.2(14) . . . . ?
C10 C11 C12 C16 -172.0(8) . . . . ?
C11 C10 C15 C14 0.7(13) . . . . ?
C11 C12 C13 C14 3.3(15) . . . . ?
C11 C12 C16 N13 175.1(10) . . . . ?
C12 C13 C14 C15 -4.6(15) . . . . ?
C13 C12 C16 N13 3.3(16) . . . . ?
C13 C14 C15 C10 2.4(14) . . . . ?
C15 C10 C11 C12 -2.1(13) . . . . ?
C16 N13 C17 C18 97.0(11) . . . . ?
C16 C12 C13 C14 175.2(9) . . . . ?
C17 N13 C16 C12 -172.8(9) . . . . ?
C17 C18 C19 N14 65.2(11) . . . . ?
C19 N14 C20 C21 -178.8(8) . . . . ?
C20 N14 C19 C18 -140.7(9) . . . . ?
C20 C21 C22 C23 176.8(7) . . . . ?
C20 C21 C26 C25 -178.7(8) . . . . ?
C21 C22 C23 C24 1.5(11) . . . . ?
C21 C22 C23 C27 -179.1(7) . . . . ?
C22 C21 C26 C25 -1.1(13) . . . . ?
C22 C23 C24 C25 -0.3(12) . . . . ?
C22 C23 C27 C28 -102.2(10) . . . . ?
C22 C23 C27 C29 80.8(12) . . . . ?
C23 C24 C25 C26 -1.5(13) . . . . ?
C23 C27 C28 N7 -176.2(8) . . . . ?
C23 C27 C28 C30 2.9(16) . . . . ?
C23 C27 C29 N8 178.1(8) . . . . ?
C23 C27 C29 C33 -1.6(17) . . . . ?
C24 C23 C27 C28 77.2(12) . . . . ?
C24 C23 C27 C29 -99.7(11) . . . . ?
C24 C25 C26 C21 2.2(14) . . . . ?
C26 C21 C22 C23 -0.8(12) . . . . ?
C27 C23 C24 C25 -179.8(7) . . . . ?
C27 C28 C30 C31 119.3(10) . . . . ?
C27 C28 C30 C32 -111.1(10) . . . . ?
C27 C29 C33 C34 -87.6(14) . . . . ?
C27 C29 C33 C35 79.8(14) . . . . ?
C28 N7 N8 Au5A -180.0(5) . . . . ?
C28 N7 N8 Au5B 156.0(6) . . . . ?
C28 N7 N8 Au5C -162.6(6) . . . . ?
C28 N7 N8 C29 3.1(10) . . . . ?
C28 C27 C29 N8 0.7(11) . . . . ?
C28 C27 C29 C33 -179.0(10) . . . . ?
C29 C27 C28 N7 1.2(11) . . . . ?
C29 C27 C28 C30 -179.7(9) . . . . ?
C36 N3 N4 Au3A -178.6(6) . . . . ?
C36 N3 N4 Au3B 159.8(6) . . . . ?
C36 N3 N4 Au3C -159.7(7) . . . . ?
C36 N3 N4 C38 2.4(10) . . . . ?
C36 C37 C38 N4 0.2(11) . . . . ?
C36 C37 C38 C42 179.6(10) . . . . ?
C36 C37 C45 C46 105.2(11) . . . . ?
C36 C37 C45 C50 -73.9(12) . . . . ?
C37 C36 C39 C40 115.0(11) . . . . ?
C37 C36 C39 C41 -118.0(10) . . . . ?
C37 C38 C42 C43 84.1(13) . . . . ?
C37 C38 C42 C44 -41.0(15) . . . . ?
C37 C45 C46 C47 177.7(7) . . . . ?
C37 C45 C50 C49 -177.8(7) . . . . ?
C38 C37 C45 C46 -75.6(12) . . . . ?
C38 C37 C45 C50 105.3(11) . . . . ?
C39 C36 C37 C38 -177.3(10) . . . . ?
C39 C36 C37 C45 2.1(17) . . . . ?
C45 C37 C38 N4 -179.2(9) . . . . ?
C45 C37 C38 C42 0.2(18) . . . . ?
C45 C46 C47 C48 0.7(11) . . . . ?
C45 C46 C47 C51 -177.9(7) . . . . ?
C46 C45 C50 C49 3.1(11) . . . . ?
C46 C47 C48 C49 2.0(11) . . . . ?
C46 C47 C51 N15 178.4(7) . . . . ?
C47 C48 C49 C50 -2.1(11) . . . . ?
C48 C47 C51 N15 -0.2(12) . . . . ?
C48 C49 C50 C45 -0.4(12) . . . . ?
C50 C45 C46 C47 -3.2(11) . . . . ?
C51 N15 C52 C53 -123.1(8) . . . . ?
C51 C47 C48 C49 -179.4(7) . . . . ?
C52 N15 C51 C47 -176.4(7) . . . . ?
C52 C53 C54 N16 77.4(11) . . . . ?
C54 N16 C55 C56 -179.0(7) . . . . ?
C55 N16 C54 C53 -113.5(9) . . . . ?
C55 C56 C57 C58 -178.8(7) . . . . ?
C55 C56 C61 C60 179.5(7) . . . . ?
C56 C57 C58 C59 -0.8(12) . . . . ?
C57 C56 C61 C60 -0.8(11) . . . . ?
C57 C58 C59 C60 -0.8(11) . . . . ?
C58 C59 C60 C61 1.5(11) . . . . ?
C58 C59 C60 C62 -178.8(7) . . . . ?
C59 C60 C61 C56 -0.7(11) . . . . ?
C59 C60 C62 C63 102.3(11) . . . . ?
C59 C60 C62 C64 -71.7(12) . . . . ?
C60 C62 C63 N9 -176.4(8) . . . . ?
C60 C62 C63 C65 7.0(17) . . . . ?
C60 C62 C64 N10 177.2(8) . . . . ?
C60 C62 C64 C68 -4.4(16) . . . . ?
C61 C56 C57 C58 1.6(12) . . . . ?
C61 C60 C62 C63 -78.1(12) . . . . ?
C61 C60 C62 C64 108.0(10) . . . . ?
C62 C60 C61 C56 179.6(7) . . . . ?
C62 C63 C65 C66 -48.2(14) . . . . ?
C62 C63 C65 C67 77.5(13) . . . . ?
C62 C64 C68 C69 105.6(10) . . . . ?
C62 C64 C68 C70 -126.6(10) . . . . ?
C63 N9 N10 Au6A 171.4(6) . . . . ?
C63 N9 N10 Au6B 146.1(6) . . . . ?
C63 N9 N10 Au6C 177.2(11) . . . . ?
C63 N9 N10 C64 1.0(10) . . . . ?
C63 C62 C64 N10 2.1(10) . . . . ?
C63 C62 C64 C68 -179.5(9) . . . . ?
C64 C62 C63 N9 -1.5(11) . . . . ?
C64 C62 C63 C65 -178.1(9) . . . . ?
C71 N5 N6 Au1A -177.9(5) . . . . ?
C71 N5 N6 Au1B 165.3(6) . . . . ?
C71 N5 N6 Au1C -155.8(6) . . . . ?
C71 N5 N6 C73 0.7(9) . . . . ?
C71 C72 C73 N6 2.2(9) . . . . ?
C71 C72 C73 C77 -179.4(9) . . . . ?
C71 C72 C80 C81 51.1(11) . . . . ?
C71 C72 C80 C85 -127.9(9) . . . . ?
C72 C71 C74 C75 115.9(10) . . . . ?
C72 C71 C74 C76 -117.4(10) . . . . ?
C72 C73 C77 C78 125.5(9) . . . . ?
C72 C73 C77 C79 -106.9(10) . . . . ?
C72 C80 C81 C82 179.7(6) . . . . ?
C72 C80 C85 C84 179.4(6) . . . . ?
C73 C72 C80 C81 -126.2(9) . . . . ?
C73 C72 C80 C85 54.8(11) . . . . ?
C74 C71 C72 C73 -177.4(9) . . . . ?
C74 C71 C72 C80 4.8(15) . . . . ?
C80 C72 C73 N6 179.9(7) . . . . ?
C80 C72 C73 C77 -1.6(15) . . . . ?
C80 C81 C82 C83 2.4(11) . . . . ?
C80 C81 C82 C86 -176.0(6) . . . . ?
C81 C80 C85 C84 0.4(10) . . . . ?
C81 C82 C83 C84 -2.7(11) . . . . ?
C81 C82 C86 N17 -10.4(12) . . . . ?
C82 C83 C84 C85 1.8(12) . . . . ?
C83 C82 C86 N17 171.2(7) . . . . ?
C83 C84 C85 C80 -0.6(11) . . . . ?
C85 C80 C81 C82 -1.3(10) . . . . ?
C86 N17 C87 C88 -127.7(8) . . . . ?
C86 C82 C83 C84 175.7(7) . . . . ?
C87 N17 C86 C82 176.4(7) . . . . ?
C87 C88 C89 N18 -167.0(7) . . . . ?
C89 N18 C90 C91 -177.9(7) . . . . ?
C90 N18 C89 C88 -114.0(9) . . . . ?
C90 C91 C92 C93 -177.7(7) . . . . ?
C90 C91 C96 C95 -179.3(7) . . . . ?
C91 C92 C93 C94 -1.7(11) . . . . ?
C91 C92 C93 C97 174.8(7) . . . . ?
C92 C91 C96 C95 2.7(11) . . . . ?
C92 C93 C94 C95 0.4(11) . . . . ?
C92 C93 C97 C98 -71.4(12) . . . . ?
C92 C93 C97 C99 109.1(11) . . . . ?
C93 C94 C95 C96 2.4(12) . . . . ?
C93 C97 C98 N11 179.0(9) . . . . ?
C93 C97 C98 C100 -0.1(18) . . . . ?
C93 C97 C99 N12 -178.2(9) . . . . ?
C93 C97 C99 C103 0.3(19) . . . . ?
C94 C93 C97 C98 105.0(10) . . . . ?
C94 C93 C97 C99 -74.5(13) . . . . ?
C94 C95 C96 C91 -3.9(12) . . . . ?
C96 C91 C92 C93 0.2(11) . . . . ?
C97 C93 C94 C95 -176.1(7) . . . . ?
C97 C98 C100 C101 81.2(14) . . . . ?
C97 C98 C100 C102 -45.9(15) . . . . ?
C97 C99 C103 C104 -30.1(17) . . . . ?
C97 C99 C103 C105 87.9(13) . . . . ?
C98 N11 N12 Au4A 177.7(6) . . . . ?
C98 N11 N12 Au4B 153.8(7) . . . . ?
C98 N11 N12 Au4C -160.2(8) . . . . ?
C98 N11 N12 C99 1.3(11) . . . . ?
C98 C97 C99 N12 2.2(11) . . . . ?
C98 C97 C99 C103 -179.3(10) . . . . ?
C99 C97 C98 N11 -1.4(12) . . . . ?
C99 C97 C98 C100 179.5(11) . . . . ?

loop_
_exptl_oxdiff_crystal_face_indexfrac_h
_exptl_oxdiff_crystal_face_indexfrac_k
_exptl_oxdiff_crystal_face_indexfrac_l
_exptl_oxdiff_crystal_face_x
_exptl_oxdiff_crystal_face_y
_exptl_oxdiff_crystal_face_z
0.9995 0.0009 -0.9999 -0.0008 0.0965 0.0461
-0.9995 -0.0009 0.9999 0.0008 -0.0965 -0.0461
0.0008 -0.0002 0.9995 -0.0314 0.0079 -0.0557
-0.0008 0.0002 -0.9995 0.0314 -0.0079 0.0557
-0.0005 1.0005 -0.9997 0.0960 0.0417 0.0055
0.0005 -1.0005 0.9997 -0.0960 -0.0417 -0.0055
0.0003 1.0003 -0.0002 0.0646 0.0496 -0.0502
-0.0003 -1.0003 0.0002 -0.0646 -0.0496 0.0502
-0.0011 -1.0001 -0.9993 -0.0332 -0.0575 0.1059

loop_
_smtbx_masks_void_nr
_smtbx_masks_void_average_x
_smtbx_masks_void_average_y
_smtbx_masks_void_average_z
_smtbx_masks_void_volume
_smtbx_masks_void_count_electrons
_smtbx_masks_void_content
1 0.273 0.243 0.773 1369.8 319.8 '8 DCM'
2 0.347 0.864 0.416 7.2 0.0 ?
3 0.653 0.136 0.584 7.2 0.0 ?
